data_4133445
loop_
_publ_author_name
'Hosier, Christopher A.'
'Ackerson, Christopher J.'

_publ_section_title
;
 Regiochemistry of Thiolate for Selenolate Ligand Exchange on Gold
 Clusters.
;
_journal_issue 1
_journal_name_full 'Journal of the American Chemical Society'
_journal_page_first 309
_journal_page_last 314
_journal_paper_doi 10.1021/jacs.8b10013
_journal_volume 141
_journal_year 2019
_chemical_formula_moiety 'C108 H90 Au25 S1.34 Se16.66'
_chemical_formula_sum 'C122 H90 Au25 N S1.34 Se16.66'
_chemical_formula_weight 7852.54
_space_group_crystal_system triclinic
_space_group_IT_number 2
_space_group_name_Hall '-P 1'
_space_group_name_H-M_alt 'P -1'
_atom_sites_solution_hydrogens geom
_audit_creation_method SHELXL-2014/7
_cell_angle_alpha 83.14(3)
_cell_angle_beta 80.05(3)
_cell_angle_gamma 81.62(3)
_cell_formula_units_Z 2
_cell_length_a 16.552(3)
_cell_length_b 20.297(4)
_cell_length_c 23.828(5)
_cell_measurement_reflns_used 11958
_cell_measurement_temperature 100(2)
_cell_measurement_theta_max 28.766
_cell_measurement_theta_min 1.228
_cell_volume 7764(3)
_computing_structure_refinement 'SHELXL-2014/7 (Sheldrick, 2014)'
_diffrn_ambient_temperature 100(2)
_diffrn_measured_fraction_theta_full 0.718
_diffrn_measured_fraction_theta_max 0.826
_diffrn_measurement_device_type Synchrotron
_diffrn_radiation_type Synchrotron
_diffrn_radiation_wavelength 1.000
_diffrn_reflns_av_R_equivalents 0.0538
_diffrn_reflns_av_unetI/netI 0.1042
_diffrn_reflns_Laue_measured_fraction_full 0.718
_diffrn_reflns_Laue_measured_fraction_max 0.826
_diffrn_reflns_limit_h_max 15
_diffrn_reflns_limit_h_min -15
_diffrn_reflns_limit_k_max 19
_diffrn_reflns_limit_k_min -18
_diffrn_reflns_limit_l_max 22
_diffrn_reflns_limit_l_min -21
_diffrn_reflns_number 23202
_diffrn_reflns_point_group_measured_fraction_full 0.718
_diffrn_reflns_point_group_measured_fraction_max 0.826
_diffrn_reflns_theta_full 11.660
_diffrn_reflns_theta_max 28.760
_diffrn_reflns_theta_min 1.226
_diffrn_source 'Advanced Light Source Beamline 4.2.2'
_exptl_absorpt_coefficient_mu 35.917
_exptl_crystal_colour Black
_exptl_crystal_density_diffrn 3.359
_exptl_crystal_description 'Parallelogram prism'
_exptl_crystal_F_000 6784
_refine_diff_density_max 2.146
_refine_diff_density_min -2.033
_refine_diff_density_rms 0.221
_refine_ls_extinction_method none
_refine_ls_goodness_of_fit_ref 1.077
_refine_ls_hydrogen_treatment constr
_refine_ls_matrix_type full
_refine_ls_number_parameters 1277
_refine_ls_number_reflns 11959
_refine_ls_number_restraints 2745
_refine_ls_restrained_S_all 0.973
_refine_ls_R_factor_all 0.0658
_refine_ls_R_factor_gt 0.0590
_refine_ls_shift/su_max 0.001
_refine_ls_shift/su_mean 0.000
_refine_ls_structure_factor_coef Fsqd
_refine_ls_weighting_details 'w=1/[\s^2^(Fo^2^)+(0.0794P)^2^+70.7030P] where P=(Fo^2^+2Fc^2^)/3'
_refine_ls_weighting_scheme calc
_refine_ls_wR_factor_gt 0.1672
_refine_ls_wR_factor_ref 0.1728
_reflns_Friedel_coverage 0.000
_reflns_number_gt 10188
_reflns_number_total 11959
_reflns_threshold_expression 'I > 2\s(I)'
_cod_data_source_file ja8b10013_si_001.cif
_cod_data_source_block CH14-02
_cod_database_code 4133445
_shelx_shelxl_version_number 2014/7
_shelx_space_group_comment
;
The symmetry employed for this shelxl refinement is uniquely defined
by the following loop, which should always be used as a source of
symmetry information in preference to the above space-group names.
They are only intended as comments.
;

loop_
_space_group_symop_operation_xyz
'x, y, z'
'-x, -y, -z'

loop_
_atom_site_label
_atom_site_type_symbol
_atom_site_fract_x
_atom_site_fract_y
_atom_site_fract_z
_atom_site_U_iso_or_equiv
_atom_site_adp_type
_atom_site_occupancy
_atom_site_site_symmetry_order
_atom_site_calc_flag
_atom_site_refinement_flags_posn
_atom_site_refinement_flags_adp
_atom_site_refinement_flags_occupancy
_atom_site_disorder_assembly
_atom_site_disorder_group
Au01 Au 0.25416(4) 0.25258(4) 0.74760(3) 0.0374(3) Uani 1 1 d . U . . .
Au02 Au 0.17341(5) 0.32055(5) 0.66069(4) 0.0410(3) Uani 1 1 d . U . . .
Au03 Au 0.42396(5) 0.21884(5) 0.71959(4) 0.0434(3) Uani 1 1 d . U . . .
Au04 Au 0.33467(5) 0.34962(5) 0.67846(4) 0.0419(3) Uani 1 1 d . U . . .
Au05 Au 0.31905(5) 0.21851(5) 0.63711(4) 0.0425(3) Uani 1 1 d . U . . .
Au06 Au 0.33534(5) 0.18429(5) 0.83477(4) 0.0433(3) Uani 1 1 d . U . . .
Au07 Au 0.08397(5) 0.28459(5) 0.77875(4) 0.0432(3) Uani 1 1 d . U . . .
Au08 Au 0.17272(5) 0.15659(5) 0.81900(4) 0.0427(3) Uani 1 1 d . U . . .
Au09 Au 0.19061(5) 0.38766(5) 0.75764(4) 0.0439(3) Uani 1 1 d . U . . .
Au10 Au 0.15623(5) 0.18547(5) 0.69549(4) 0.0429(3) Uani 1 1 d . U . . .
Au11 Au 0.30708(5) 0.11776(5) 0.73332(4) 0.0428(3) Uani 1 1 d . U . . .
Au12 Au 0.35817(6) 0.31820(5) 0.79688(4) 0.0468(3) Uani 1 1 d . U . . .
Au13 Au 0.19247(6) 0.28554(5) 0.85730(4) 0.0452(3) Uani 1 1 d . U . . .
Au14 Au -0.00263(5) 0.28071(5) 0.66904(5) 0.0507(3) Uani 1 1 d . U . . .
Au15 Au 0.21257(5) 0.47194(5) 0.64166(5) 0.0491(3) Uani 1 1 d . U . . .
Au16 Au 0.29446(5) 0.03680(5) 0.85630(5) 0.0499(3) Uani 1 1 d . U . . .
Au17 Au 0.17743(6) 0.23578(5) 0.56446(5) 0.0517(3) Uani 1 1 d . U . . .
Au18 Au 0.46905(6) 0.11021(5) 0.64203(5) 0.0533(3) Uani 1 1 d . U . . .
Au19 Au 0.48654(6) 0.28612(5) 0.59428(5) 0.0500(3) Uani 1 1 d . U . . .
Au20 Au 0.02099(6) 0.21940(5) 0.90121(5) 0.0550(3) Uani 1 1 d . U . . .
Au21 Au 0.15585(6) 0.04075(5) 0.75191(5) 0.0537(3) Uani 1 1 d . U . . .
Au22 Au 0.50900(6) 0.22372(6) 0.83213(5) 0.0560(4) Uani 1 1 d . U . . .
Au23 Au 0.33025(6) 0.27339(5) 0.93271(5) 0.0586(4) Uani 1 1 d . U . . .
Au24 Au 0.33152(7) 0.46704(6) 0.75924(5) 0.0619(4) Uani 1 1 d . U . . .
Au25 Au 0.04990(6) 0.39592(5) 0.86645(5) 0.0600(4) Uani 1 1 d . U . . .
Se16 Se 0.14032(15) 0.41332(14) 0.58659(12) 0.0483(7) Uani 1 1 d . U . . .
Se13 Se 0.36570(15) 0.09468(14) 0.91231(12) 0.0511(7) Uani 1 1 d . U . . .
C55 C 0.3863(8) -0.0359(7) 0.6597(7) 0.066(5) Uani 1 1 d G U . . .
C56 C 0.3072(7) -0.0318(7) 0.6463(7) 0.070(6) Uani 1 1 d G U . D .
H56 H 0.2663 0.0017 0.6595 0.085 Uiso 1 1 calc R U . . .
C57 C 0.2891(7) -0.0780(8) 0.6131(7) 0.070(6) Uani 1 1 d G U . D .
H57 H 0.2362 -0.0753 0.6041 0.084 Uiso 1 1 calc R U . . .
C58 C 0.3502(9) -0.1282(7) 0.5933(7) 0.077(7) Uani 1 1 d G U . D .
H58 H 0.3381 -0.1590 0.5711 0.092 Uiso 1 1 calc R U . . .
C59 C 0.4294(8) -0.1322(7) 0.6067(8) 0.103(9) Uani 1 1 d G U . D .
H59 H 0.4702 -0.1658 0.5935 0.124 Uiso 1 1 calc R U . . .
C60 C 0.4474(7) -0.0861(8) 0.6399(7) 0.080(7) Uani 1 1 d G U . D .
H60 H 0.5004 -0.0888 0.6489 0.096 Uiso 1 1 calc R U . . .
C61 C 0.6570(6) 0.1584(8) 0.5774(8) 0.074(6) Uani 1 1 d G U . . .
C62 C 0.6822(8) 0.1066(8) 0.6168(7) 0.075(6) Uani 1 1 d G U . D .
H62 H 0.6433 0.0824 0.6401 0.090 Uiso 1 1 calc R U . . .
C63 C 0.7655(10) 0.0908(8) 0.6215(8) 0.093(8) Uani 1 1 d G U . D .
H63 H 0.7823 0.0562 0.6479 0.111 Uiso 1 1 calc R U . . .
C64 C 0.8236(7) 0.1269(10) 0.5868(9) 0.118(11) Uani 1 1 d G U . D .
H64 H 0.8793 0.1164 0.5899 0.142 Uiso 1 1 calc R U . . .
C65 C 0.7984(8) 0.1787(9) 0.5474(8) 0.092(8) Uani 1 1 d G U . D .
H65 H 0.8373 0.2029 0.5242 0.111 Uiso 1 1 calc R U . . .
C66 C 0.7151(9) 0.1945(8) 0.5427(7) 0.078(7) Uani 1 1 d G U . D .
H66 H 0.6983 0.2291 0.5164 0.094 Uiso 1 1 calc R U . . .
C67 C 0.3902(8) 0.4404(6) 0.5457(5) 0.049(4) Uani 1 1 d G U . . .
C68 C 0.3433(8) 0.4039(5) 0.5209(6) 0.056(5) Uani 1 1 d G U . D .
H68 H 0.3363 0.3602 0.5358 0.067 Uiso 1 1 calc R U . . .
C69 C 0.3068(8) 0.4326(7) 0.4739(6) 0.061(5) Uani 1 1 d G U . D .
H69 H 0.2754 0.4081 0.4574 0.073 Uiso 1 1 calc R U . . .
C70 C 0.3172(8) 0.4978(7) 0.4517(5) 0.058(5) Uani 1 1 d G U . D .
H70 H 0.2928 0.5170 0.4203 0.070 Uiso 1 1 calc R U . . .
C71 C 0.3641(8) 0.5344(5) 0.4765(6) 0.057(5) Uani 1 1 d G U . D .
H71 H 0.3711 0.5781 0.4616 0.069 Uiso 1 1 calc R U . . .
C72 C 0.4006(7) 0.5057(6) 0.5235(6) 0.046(4) Uani 1 1 d G U . D .
H72 H 0.4320 0.5302 0.5400 0.055 Uiso 1 1 calc R U . . .
C37 C 0.0281(8) 0.5425(7) 0.7838(7) 0.066(5) Uani 1 1 d G U . . .
C38 C 0.0415(7) 0.5844(8) 0.7335(6) 0.073(6) Uani 1 1 d G U . C .
H38 H 0.0933 0.5815 0.7108 0.088 Uiso 1 1 calc R U . . .
C39 C -0.0227(9) 0.6308(7) 0.7170(6) 0.084(7) Uani 1 1 d G U . C .
H39 H -0.0138 0.6589 0.6833 0.101 Uiso 1 1 calc R U . . .
C40 C -0.1002(8) 0.6352(7) 0.7509(7) 0.090(8) Uani 1 1 d G U . C .
H40 H -0.1432 0.6662 0.7399 0.108 Uiso 1 1 calc R U . . .
C41 C -0.1136(7) 0.5932(9) 0.8013(7) 0.106(10) Uani 1 1 d G U . C .
H41 H -0.1654 0.5962 0.8239 0.128 Uiso 1 1 calc R U . . .
C42 C -0.0494(9) 0.5469(8) 0.8177(6) 0.113(10) Uani 1 1 d G U . C .
H42 H -0.0583 0.5188 0.8514 0.135 Uiso 1 1 calc R U . . .
C43 C -0.1436(8) 0.3470(9) 0.9225(9) 0.075(6) Uani 1 1 d G U . . .
C44 C -0.1686(10) 0.4033(9) 0.8873(8) 0.093(8) Uani 1 1 d G U . C .
H44 H -0.1294 0.4287 0.8660 0.112 Uiso 1 1 calc R U . . .
C45 C -0.2520(11) 0.4215(9) 0.8839(9) 0.106(9) Uani 1 1 d G U . C .
H45 H -0.2687 0.4592 0.8604 0.127 Uiso 1 1 calc R U . . .
C46 C -0.3105(8) 0.3835(11) 0.9157(11) 0.134(13) Uani 1 1 d G U . C .
H46 H -0.3663 0.3957 0.9134 0.161 Uiso 1 1 calc R U . . .
C47 C -0.2855(10) 0.3272(11) 0.9509(10) 0.131(13) Uani 1 1 d G U . C .
H47 H -0.3246 0.3017 0.9722 0.158 Uiso 1 1 calc R U . . .
C48 C -0.2021(11) 0.3090(9) 0.9543(9) 0.107(10) Uani 1 1 d G U . C .
H48 H -0.1854 0.2713 0.9779 0.129 Uiso 1 1 calc R U . . .
C49 C 0.1164(7) 0.0729(7) 0.9549(5) 0.047(4) Uani 1 1 d G U . . .
C50 C 0.1614(8) 0.1125(5) 0.9782(6) 0.052(5) Uani 1 1 d G U . C .
H50 H 0.1705 0.1546 0.9601 0.062 Uiso 1 1 calc R U . . .
C51 C 0.1926(8) 0.0893(7) 1.0284(6) 0.062(5) Uani 1 1 d G U . C .
H51 H 0.2227 0.1158 1.0440 0.074 Uiso 1 1 calc R U . . .
C52 C 0.1789(8) 0.0264(7) 1.0554(5) 0.065(6) Uani 1 1 d G U . C .
H52 H 0.1998 0.0108 1.0890 0.078 Uiso 1 1 calc R U . . .
C53 C 0.1339(8) -0.0132(6) 1.0321(6) 0.061(5) Uani 1 1 d G U . C .
H53 H 0.1248 -0.0553 1.0502 0.074 Uiso 1 1 calc R U . . .
C54 C 0.1027(7) 0.0100(6) 0.9819(6) 0.050(5) Uani 1 1 d G U . C .
H54 H 0.0726 -0.0165 0.9663 0.060 Uiso 1 1 calc R U . . .
C31 C 0.6332(8) 0.2480(8) 0.7061(7) 0.070(5) Uani 1 1 d G U . . .
C32 C 0.7184(9) 0.2303(7) 0.6967(8) 0.089(8) Uani 1 1 d G U . B .
H32 H 0.7410 0.1871 0.7082 0.107 Uiso 1 1 calc R U . . .
C33 C 0.7698(6) 0.2770(9) 0.6702(8) 0.094(8) Uani 1 1 d G U . B .
H33 H 0.8269 0.2652 0.6640 0.112 Uiso 1 1 calc R U . . .
C34 C 0.7360(8) 0.3415(8) 0.6530(8) 0.094(8) Uani 1 1 d G U . B .
H34 H 0.7704 0.3728 0.6353 0.113 Uiso 1 1 calc R U . . .
C35 C 0.6508(9) 0.3592(7) 0.6624(8) 0.088(7) Uani 1 1 d G U . B .
H35 H 0.6282 0.4024 0.6509 0.106 Uiso 1 1 calc R U . . .
C36 C 0.5994(6) 0.3125(8) 0.6889(7) 0.071(6) Uani 1 1 d G U . B .
H36 H 0.5423 0.3243 0.6951 0.085 Uiso 1 1 calc R U . . .
C25 C 0.5154(8) 0.2024(7) 0.9768(6) 0.062(5) Uani 1 1 d G U . . .
C26 C 0.4624(6) 0.1833(8) 1.0261(7) 0.062(6) Uani 1 1 d G U . B .
H26 H 0.4070 0.2014 1.0310 0.075 Uiso 1 1 calc R U . . .
C27 C 0.4922(8) 0.1370(8) 1.0680(6) 0.072(6) Uani 1 1 d G U . B .
H27 H 0.4568 0.1242 1.1009 0.086 Uiso 1 1 calc R U . . .
C28 C 0.5750(9) 0.1099(8) 1.0606(6) 0.079(7) Uani 1 1 d G U . B .
H28 H 0.5950 0.0789 1.0886 0.095 Uiso 1 1 calc R U . . .
C29 C 0.6280(6) 0.1290(8) 1.0114(7) 0.077(7) Uani 1 1 d G U . B .
H29 H 0.6834 0.1109 1.0064 0.093 Uiso 1 1 calc R U . . .
C30 C 0.5982(8) 0.1753(8) 0.9695(6) 0.067(6) Uani 1 1 d G U . B .
H30 H 0.6336 0.1881 0.9365 0.081 Uiso 1 1 calc R U . . .
C19 C 0.1709(11) 0.3882(6) 0.9716(7) 0.071(5) Uani 1 1 d G U . . .
C20 C 0.1043(10) 0.4160(8) 1.0091(7) 0.096(8) Uani 1 1 d G U . B .
H20 H 0.0671 0.3889 1.0305 0.116 Uiso 1 1 calc R U . . .
C21 C 0.0932(11) 0.4842(9) 1.0146(8) 0.127(11) Uani 1 1 d G U . B .
H21 H 0.0486 0.5028 1.0397 0.152 Uiso 1 1 calc R U . . .
C22 C 0.1488(14) 0.5247(6) 0.9826(9) 0.146(13) Uani 1 1 d G U . B .
H22 H 0.1414 0.5704 0.9863 0.176 Uiso 1 1 calc R U . . .
C23 C 0.2154(13) 0.4970(9) 0.9451(10) 0.174(18) Uani 1 1 d G U . B .
H23 H 0.2526 0.5241 0.9236 0.208 Uiso 1 1 calc R U . . .
C24 C 0.2265(10) 0.4287(9) 0.9396(8) 0.127(12) Uani 1 1 d G U . B .
H24 H 0.2711 0.4101 0.9145 0.152 Uiso 1 1 calc R U . . .
C13 C -0.1199(8) 0.2440(7) 0.7960(7) 0.056(5) Uani 1 1 d G U . . .
C14 C -0.2048(8) 0.2591(7) 0.8118(8) 0.095(9) Uani 1 1 d G U . A .
H14 H -0.2295 0.3032 0.8082 0.113 Uiso 1 1 calc R U . . .
C15 C -0.2529(6) 0.2081(9) 0.8329(8) 0.091(8) Uani 1 1 d G U . A .
H15 H -0.3097 0.2182 0.8435 0.109 Uiso 1 1 calc R U . . .
C16 C -0.2160(9) 0.1421(8) 0.8382(8) 0.100(9) Uani 1 1 d G U . A .
H16 H -0.2482 0.1080 0.8523 0.120 Uiso 1 1 calc R U . . .
C17 C -0.1311(9) 0.1270(6) 0.8224(8) 0.080(7) Uani 1 1 d G U . A .
H17 H -0.1064 0.0829 0.8259 0.096 Uiso 1 1 calc R U . . .
C18 C -0.0830(6) 0.1780(8) 0.8013(7) 0.072(7) Uani 1 1 d G U . A .
H18 H -0.0261 0.1679 0.7907 0.087 Uiso 1 1 calc R U . . .
C7 C -0.0084(8) 0.3029(7) 0.5226(6) 0.052(5) Uani 1 1 d G U . . .
C8 C 0.0444(6) 0.3277(8) 0.4755(7) 0.060(6) Uani 1 1 d G U . A .
H8 H 0.1011 0.3145 0.4722 0.072 Uiso 1 1 calc R U . . .
C9 C 0.0126(8) 0.3723(8) 0.4334(6) 0.069(6) Uani 1 1 d G U . A .
H9 H 0.0479 0.3889 0.4019 0.083 Uiso 1 1 calc R U . . .
C10 C -0.0722(8) 0.3921(7) 0.4383(6) 0.062(6) Uani 1 1 d G U . A .
H10 H -0.0935 0.4220 0.4101 0.075 Uiso 1 1 calc R U . . .
C11 C -0.1250(6) 0.3674(8) 0.4854(7) 0.070(7) Uani 1 1 d G U . A .
H11 H -0.1817 0.3806 0.4887 0.085 Uiso 1 1 calc R U . . .
C12 C -0.0932(7) 0.3228(7) 0.5276(6) 0.053(5) Uani 1 1 d G U . A .
H12 H -0.1285 0.3062 0.5591 0.064 Uiso 1 1 calc R U . . .
C1 C 0.3418(8) 0.1429(6) 0.4990(6) 0.056(4) Uani 1 1 d G U . . .
C2 C 0.3751(8) 0.0850(7) 0.5287(5) 0.067(5) Uani 1 1 d G U . A .
H2 H 0.3841 0.0859 0.5660 0.081 Uiso 1 1 calc R U . . .
C3 C 0.3950(9) 0.0258(6) 0.5025(7) 0.075(6) Uani 1 1 d G U . A .
H3 H 0.4173 -0.0129 0.5224 0.090 Uiso 1 1 calc R U . . .
C4 C 0.3816(9) 0.0245(6) 0.4467(7) 0.094(7) Uani 1 1 d G U . A .
H4 H 0.3949 -0.0151 0.4292 0.112 Uiso 1 1 calc R U . . .
C5 C 0.3483(10) 0.0824(8) 0.4170(5) 0.090(7) Uani 1 1 d G U . A .
H5 H 0.3393 0.0815 0.3796 0.108 Uiso 1 1 calc R U . . .
C6 C 0.3284(9) 0.1416(6) 0.4431(6) 0.082(7) Uani 1 1 d G U . A .
H6 H 0.3061 0.1803 0.4233 0.098 Uiso 1 1 calc R U . . .
C73 C 0.4774(6) 0.0556(7) 0.8890(6) 0.040(4) Uani 1 1 d G U . . .
C74 C 0.5287(7) 0.0443(8) 0.9305(5) 0.070(7) Uani 1 1 d G U . . .
H74 H 0.5086 0.0563 0.9673 0.084 Uiso 1 1 calc R U . . .
C75 C 0.6101(7) 0.0150(8) 0.9171(6) 0.063(6) Uani 1 1 d G U . . .
H75 H 0.6444 0.0074 0.9449 0.076 Uiso 1 1 calc R U . . .
C76 C 0.6401(6) -0.0030(8) 0.8622(6) 0.084(8) Uani 1 1 d G U . . .
H76 H 0.6945 -0.0226 0.8532 0.101 Uiso 1 1 calc R U . . .
C77 C 0.5889(8) 0.0083(9) 0.8206(5) 0.073(7) Uani 1 1 d G U . . .
H77 H 0.6090 -0.0038 0.7838 0.088 Uiso 1 1 calc R U . . .
C78 C 0.5075(7) 0.0376(8) 0.8340(5) 0.065(7) Uani 1 1 d G U . . .
H78 H 0.4732 0.0452 0.8062 0.078 Uiso 1 1 calc R U . . .
C79 C 0.1647(8) -0.0816(7) 0.8627(6) 0.053(5) Uani 1 1 d G U . . .
C80 C 0.1963(7) -0.1179(8) 0.9091(7) 0.070(6) Uani 1 1 d G U . E .
H80 H 0.2520 -0.1195 0.9118 0.084 Uiso 1 1 calc R U . . .
C81 C 0.1447(10) -0.1517(7) 0.9516(6) 0.085(7) Uani 1 1 d G U . E .
H81 H 0.1658 -0.1760 0.9826 0.102 Uiso 1 1 calc R U . . .
C82 C 0.0615(9) -0.1493(7) 0.9476(6) 0.077(6) Uani 1 1 d G U . E .
H82 H 0.0269 -0.1720 0.9760 0.093 Uiso 1 1 calc R U . . .
C83 C 0.0299(6) -0.1130(8) 0.9012(7) 0.078(6) Uani 1 1 d G U . E .
H83 H -0.0258 -0.1114 0.8985 0.093 Uiso 1 1 calc R U . . .
C84 C 0.0815(8) -0.0792(7) 0.8587(6) 0.060(5) Uani 1 1 d G U . E .
H84 H 0.0604 -0.0549 0.8277 0.072 Uiso 1 1 calc R U . . .
C85 C 0.0876(9) 0.0601(8) 0.6253(6) 0.070(5) Uani 1 1 d G U . . .
C86 C 0.0309(9) 0.0206(10) 0.6150(7) 0.130(12) Uani 1 1 d G U . E .
H86 H -0.0162 0.0149 0.6418 0.156 Uiso 1 1 calc R U . . .
C87 C 0.0444(10) -0.0103(9) 0.5646(8) 0.122(10) Uani 1 1 d G U . E .
H87 H 0.0065 -0.0367 0.5577 0.146 Uiso 1 1 calc R U . . .
C88 C 0.1147(10) -0.0017(8) 0.5245(6) 0.094(7) Uani 1 1 d G U . E .
H88 H 0.1238 -0.0224 0.4908 0.112 Uiso 1 1 calc R U . . .
C89 C 0.1715(8) 0.0378(8) 0.5348(6) 0.092(7) Uani 1 1 d G U . E .
H89 H 0.2185 0.0435 0.5080 0.110 Uiso 1 1 calc R U . . .
C90 C 0.1579(8) 0.0687(7) 0.5852(7) 0.071(6) Uani 1 1 d G U . E .
H90 H 0.1959 0.0952 0.5921 0.085 Uiso 1 1 calc R U . . .
C91 C 0.0265(5) 0.4447(7) 0.6115(6) 0.045(4) Uani 1 1 d G U . . .
C92 C -0.0244(7) 0.4557(7) 0.5697(5) 0.057(6) Uani 1 1 d G U . . .
H92 H -0.0027 0.4474 0.5322 0.069 Uiso 1 1 calc R U . . .
C93 C -0.1078(7) 0.4793(7) 0.5840(6) 0.057(5) Uani 1 1 d G U . . .
H93 H -0.1418 0.4867 0.5561 0.069 Uiso 1 1 calc R U . . .
C94 C -0.1402(5) 0.4917(7) 0.6401(6) 0.062(6) Uani 1 1 d G U . . .
H94 H -0.1960 0.5075 0.6497 0.075 Uiso 1 1 calc R U . . .
C95 C -0.0893(7) 0.4806(7) 0.6819(5) 0.060(6) Uani 1 1 d G U . . .
H95 H -0.1111 0.4889 0.7194 0.072 Uiso 1 1 calc R U . . .
C96 C -0.0060(7) 0.4571(7) 0.6676(5) 0.048(5) Uani 1 1 d G U . . .
H96 H 0.0281 0.4497 0.6955 0.057 Uiso 1 1 calc R U . . .
C97 C 0.3529(8) 0.5860(8) 0.6445(7) 0.067(5) Uani 1 1 d G U . . .
C98 C 0.3314(7) 0.6360(8) 0.6025(8) 0.094(8) Uani 1 1 d G U . F .
H98 H 0.2767 0.6459 0.5967 0.113 Uiso 1 1 calc R U . . .
C99 C 0.3918(10) 0.6711(8) 0.5693(7) 0.102(9) Uani 1 1 d G U . F .
H99 H 0.3774 0.7045 0.5412 0.122 Uiso 1 1 calc R U . . .
C100 C 0.4736(9) 0.6562(8) 0.5780(7) 0.096(8) Uani 1 1 d G U . F .
H100 H 0.5140 0.6797 0.5558 0.115 Uiso 1 1 calc R U . . .
C101 C 0.4951(7) 0.6062(8) 0.6200(8) 0.090(8) Uani 1 1 d G U . F .
H101 H 0.5498 0.5963 0.6259 0.108 Uiso 1 1 calc R U . . .
C102 C 0.4347(9) 0.5711(7) 0.6533(7) 0.066(6) Uani 1 1 d G U . F .
H102 H 0.4491 0.5377 0.6814 0.080 Uiso 1 1 calc R U . . .
C103 C 0.5100(10) 0.4453(10) 0.7979(8) 0.089(6) Uani 1 1 d G U . . .
C104 C 0.5123(10) 0.5134(9) 0.7827(11) 0.132(12) Uani 1 1 d G U . F .
H104 H 0.4636 0.5429 0.7864 0.159 Uiso 1 1 calc R U . . .
C105 C 0.5875(13) 0.5373(8) 0.7619(11) 0.23(3) Uani 1 1 d G U . F .
H105 H 0.5890 0.5828 0.7518 0.279 Uiso 1 1 calc R U . . .
C106 C 0.6603(10) 0.4931(11) 0.7564(9) 0.116(9) Uani 1 1 d G U . F .
H106 H 0.7106 0.5091 0.7426 0.140 Uiso 1 1 calc R U . . .
C107 C 0.6580(10) 0.4251(10) 0.7716(11) 0.20(2) Uani 1 1 d G U . F .
H107 H 0.7067 0.3955 0.7679 0.235 Uiso 1 1 calc R U . . .
C108 C 0.5829(13) 0.4012(7) 0.7923(11) 0.155(15) Uani 1 1 d G U . F .
H108 H 0.5813 0.3556 0.8025 0.186 Uiso 1 1 calc R U . . .
C109 C 0.637(7) 0.607(4) 0.932(3) 0.44(6) Uani 1 1 d . . . . .
C110 C 0.550(3) 0.813(3) 0.7617(17) 0.22(2) Uani 1 1 d . U . . .
C111 C 0.453(3) 0.825(2) 0.793(2) 0.202(18) Uani 1 1 d . U . . .
C112 C 0.406(2) 0.7770(17) 0.7704(19) 0.162(12) Uani 1 1 d . U . . .
N1 N 0.194(3) 0.727(2) 0.854(2) 0.31(2) Uani 1 1 d . U . . .
C114 C 0.452(8) 0.592(3) 0.930(2) 0.51(9) Uani 1 1 d . . . . .
C115 C 0.144(3) 0.666(2) 0.848(3) 0.27(2) Uani 1 1 d . U . . .
C116 C -0.007(4) 0.746(3) 0.841(3) 0.28(2) Uani 1 1 d . U . . .
C117 C -0.111(3) 0.773(2) 0.855(2) 0.24(2) Uani 1 1 d . U . . .
C118 C 0.331(4) 0.6487(18) 0.867(4) 0.34(5) Uani 1 1 d . . . . .
C119 C 0.044(3) 0.695(3) 0.865(3) 0.25(2) Uani 1 1 d . U . . .
C121 C 0.318(2) 0.7764(16) 0.821(2) 0.204(16) Uani 1 1 d . U . . .
C113 C 0.265(2) 0.7122(18) 0.785(3) 0.217(15) Uani 1 1 d . U . . .
S1 S 0.32502(16) 0.22647(14) 0.53032(12) 0.0511(12) Uani 0.054(19) 1 d . U P A 1
Se1 Se 0.32502(16) 0.22647(14) 0.53032(12) 0.0511(12) Uani 0.946(19) 1 d . U P A 2
S2 S 0.02972(16) 0.23349(15) 0.57852(13) 0.0525(13) Uani 0.10(2) 1 d . U P A 1
Se2 Se 0.02972(16) 0.23349(15) 0.57852(13) 0.0525(13) Uani 0.90(2) 1 d . U P A 2
S3 S -0.06078(15) 0.31739(15) 0.76221(13) 0.0543(13) Uani 0.03(2) 1 d . U P A 1
Se3 Se -0.06078(15) 0.31739(15) 0.76221(13) 0.0543(13) Uani 0.97(2) 1 d . U P A 2
S4 S 0.18277(17) 0.29396(15) 0.96291(13) 0.0615(13) Uani 0.02(2) 1 d . U P B 1
Se4 Se 0.18277(17) 0.29396(15) 0.96291(13) 0.0615(13) Uani 0.98(2) 1 d . U P B 2
S5 S 0.47775(18) 0.27350(16) 0.92151(14) 0.0592(14) Uani 0.12(2) 1 d . U P B 1
Se5 Se 0.47775(18) 0.27350(16) 0.92151(14) 0.0592(14) Uani 0.88(2) 1 d . U P B 2
S6 S 0.56556(16) 0.17998(16) 0.74232(13) 0.0546(14) Uani 0.16(2) 1 d . U P B 1
Se6 Se 0.56556(16) 0.17998(16) 0.74232(13) 0.0546(14) Uani 0.84(2) 1 d . U P B 2
S7 S 0.11913(17) 0.48626(14) 0.81141(13) 0.0608(13) Uani 0.092(19) 1 d . U P C 1
Se7 Se 0.11913(17) 0.48626(14) 0.81141(13) 0.0608(13) Uani 0.908(19) 1 d . U P C 2
S8 S -0.02931(19) 0.32600(15) 0.93644(14) 0.0631(14) Uani 0.09(2) 1 d . U P C 1
Se8 Se -0.02931(19) 0.32600(15) 0.93644(14) 0.0631(14) Uani 0.91(2) 1 d . U P C 2
S9 S 0.06465(14) 0.10232(13) 0.88834(12) 0.0482(12) Uani 0.032(19) 1 d . U P C 1
Se9 Se 0.06465(14) 0.10232(13) 0.88834(12) 0.0482(12) Uani 0.968(19) 1 d . U P C 2
S10 S 0.41459(15) 0.02111(14) 0.70860(13) 0.0544(12) Uani 0.081(18) 1 d . U P D 1
Se10 Se 0.41459(15) 0.02111(14) 0.70860(13) 0.0544(12) Uani 0.919(18) 1 d . U P D 2
S11 S 0.54129(17) 0.17655(15) 0.56465(14) 0.0585(14) Uani 0.09(2) 1 d . U P D 1
Se11 Se 0.54129(17) 0.17655(15) 0.56465(14) 0.0585(14) Uani 0.91(2) 1 d . U P D 2
S12 S 0.44355(14) 0.40263(13) 0.61036(12) 0.0453(12) Uani 0.045(19) 1 d . U P D 1
Se12 Se 0.44355(14) 0.40263(13) 0.61036(12) 0.0453(12) Uani 0.955(19) 1 d . U P D 2
S14 S 0.24197(16) -0.03953(14) 0.80580(13) 0.0548(13) Uani 0.06(2) 1 d . U P E 1
Se14 Se 0.24197(16) -0.03953(14) 0.80580(13) 0.0548(13) Uani 0.94(2) 1 d . U P E 2
S15 S 0.05992(16) 0.10166(14) 0.69317(14) 0.0546(13) Uani 0.143(18) 1 d . U P E 1
Se15 Se 0.05992(16) 0.10166(14) 0.69317(14) 0.0546(13) Uani 0.857(18) 1 d . U P E 2
S17 S 0.26574(17) 0.54656(15) 0.69339(14) 0.0574(14) Uani 0.10(2) 1 d . U P F 1
Se17 Se 0.26574(17) 0.54656(15) 0.69339(14) 0.0574(14) Uani 0.90(2) 1 d . U P F 2
S18 S 0.4093(2) 0.41472(16) 0.83335(15) 0.0719(15) Uani 0.116(19) 1 d . U P F 1
Se18 Se 0.4093(2) 0.41472(16) 0.83335(15) 0.0719(15) Uani 0.884(19) 1 d . U P F 2

loop_
_atom_site_aniso_label
_atom_site_aniso_U_11
_atom_site_aniso_U_22
_atom_site_aniso_U_33
_atom_site_aniso_U_23
_atom_site_aniso_U_13
_atom_site_aniso_U_12
Au01 0.0246(6) 0.0435(7) 0.0425(7) 0.0026(6) -0.0027(5) -0.0075(5)
Au02 0.0294(5) 0.0452(6) 0.0463(7) 0.0052(5) -0.0057(4) -0.0059(4)
Au03 0.0248(5) 0.0518(6) 0.0521(7) 0.0016(6) -0.0038(4) -0.0085(4)
Au04 0.0308(5) 0.0471(6) 0.0449(7) 0.0067(5) -0.0005(4) -0.0109(4)
Au05 0.0293(5) 0.0495(6) 0.0465(7) -0.0003(5) -0.0020(4) -0.0062(4)
Au06 0.0310(6) 0.0478(6) 0.0488(7) 0.0069(6) -0.0062(4) -0.0069(4)
Au07 0.0266(5) 0.0507(6) 0.0491(7) 0.0054(6) -0.0024(4) -0.0069(4)
Au08 0.0296(5) 0.0474(6) 0.0467(7) 0.0064(6) 0.0017(4) -0.0090(4)
Au09 0.0347(6) 0.0439(6) 0.0497(7) -0.0006(5) 0.0012(5) -0.0061(4)
Au10 0.0309(6) 0.0454(6) 0.0519(7) 0.0051(5) -0.0078(4) -0.0102(4)
Au11 0.0304(6) 0.0436(6) 0.0509(7) 0.0011(5) 0.0012(4) -0.0077(4)
Au12 0.0446(6) 0.0483(6) 0.0483(7) 0.0035(6) -0.0090(5) -0.0138(5)
Au13 0.0392(6) 0.0485(6) 0.0452(7) -0.0003(6) -0.0038(5) -0.0031(5)
Au14 0.0300(6) 0.0630(7) 0.0563(8) 0.0110(6) -0.0064(5) -0.0107(5)
Au15 0.0332(6) 0.0509(7) 0.0589(8) 0.0076(6) -0.0042(5) -0.0056(5)
Au16 0.0302(6) 0.0518(7) 0.0638(8) 0.0097(6) -0.0055(5) -0.0073(5)
Au17 0.0410(6) 0.0563(7) 0.0562(8) -0.0004(6) -0.0071(5) -0.0053(5)
Au18 0.0344(6) 0.0529(7) 0.0696(8) -0.0059(6) 0.0000(5) -0.0061(5)
Au19 0.0393(6) 0.0530(7) 0.0541(8) 0.0018(6) -0.0006(5) -0.0074(5)
Au20 0.0496(7) 0.0533(7) 0.0537(8) 0.0040(6) 0.0032(5) 0.0000(5)
Au21 0.0454(6) 0.0523(7) 0.0616(8) 0.0079(6) -0.0052(5) -0.0154(5)
Au22 0.0363(6) 0.0736(8) 0.0566(8) 0.0080(6) -0.0075(5) -0.0137(5)
Au23 0.0554(7) 0.0605(7) 0.0578(8) 0.0046(6) -0.0116(5) -0.0053(5)
Au24 0.0642(7) 0.0621(7) 0.0611(8) 0.0054(6) -0.0097(6) -0.0230(6)
Au25 0.0545(7) 0.0562(7) 0.0618(8) -0.0004(6) 0.0009(5) 0.0011(5)
Se16 0.0331(14) 0.0556(17) 0.0510(18) 0.0097(15) -0.0035(12) -0.0039(12)
Se13 0.0321(14) 0.0607(17) 0.0551(19) 0.0140(15) -0.0057(12) -0.0059(12)
C55 0.058(8) 0.061(9) 0.077(12) -0.011(9) 0.004(7) -0.015(6)
C56 0.059(8) 0.070(11) 0.082(14) -0.016(11) 0.001(8) -0.013(7)
C57 0.066(10) 0.066(12) 0.076(15) -0.011(11) 0.006(9) -0.021(8)
C58 0.082(10) 0.066(12) 0.079(16) -0.009(12) 0.007(10) -0.017(8)
C59 0.088(11) 0.092(14) 0.13(2) -0.043(15) -0.010(11) -0.005(10)
C60 0.072(9) 0.071(11) 0.094(16) -0.020(11) 0.001(9) -0.006(7)
C61 0.044(6) 0.080(11) 0.094(13) -0.008(9) -0.001(6) -0.009(5)
C62 0.046(8) 0.082(12) 0.094(14) -0.010(10) -0.002(8) -0.004(7)
C63 0.048(8) 0.088(14) 0.140(18) -0.018(13) -0.012(9) 0.001(8)
C64 0.058(10) 0.120(18) 0.17(2) 0.005(16) -0.008(10) -0.012(9)
C65 0.047(8) 0.096(15) 0.133(19) -0.019(13) -0.001(8) -0.014(8)
C66 0.048(7) 0.085(13) 0.099(15) -0.016(11) 0.006(7) -0.015(7)
C67 0.032(9) 0.055(7) 0.054(7) 0.008(6) 0.002(6) -0.007(6)
C68 0.042(10) 0.060(9) 0.064(10) 0.006(7) -0.007(8) -0.009(7)
C69 0.045(11) 0.069(10) 0.063(11) 0.008(8) -0.003(9) -0.006(8)
C70 0.043(11) 0.068(10) 0.056(11) 0.010(8) -0.001(8) -0.004(8)
C71 0.041(11) 0.059(9) 0.063(10) 0.008(7) 0.001(8) 0.001(7)
C72 0.027(9) 0.054(7) 0.048(9) 0.005(6) 0.012(7) -0.005(6)
C37 0.057(7) 0.059(9) 0.073(10) -0.004(7) 0.004(6) 0.001(6)
C38 0.064(9) 0.066(11) 0.081(10) 0.002(8) 0.000(7) 0.001(8)
C39 0.065(10) 0.078(13) 0.096(13) 0.006(10) -0.001(8) 0.008(9)
C40 0.070(10) 0.078(14) 0.106(15) 0.003(11) 0.005(8) 0.007(9)
C41 0.072(10) 0.098(16) 0.119(15) 0.020(12) 0.020(9) 0.022(9)
C42 0.068(8) 0.110(17) 0.122(14) 0.038(14) 0.030(8) 0.022(8)
C43 0.063(6) 0.069(10) 0.084(14) -0.006(9) 0.004(6) -0.001(5)
C44 0.074(9) 0.083(12) 0.113(17) 0.015(13) -0.008(9) -0.006(8)
C45 0.077(10) 0.105(16) 0.13(2) 0.004(15) -0.017(11) -0.001(9)
C46 0.084(11) 0.129(19) 0.17(3) 0.025(19) -0.010(11) -0.006(10)
C47 0.073(9) 0.129(19) 0.17(3) 0.029(19) -0.003(10) -0.010(9)
C48 0.073(8) 0.096(15) 0.14(2) 0.027(15) 0.003(9) -0.012(8)
C49 0.021(8) 0.057(8) 0.053(7) 0.009(6) 0.009(6) -0.003(6)
C50 0.033(10) 0.059(9) 0.056(9) 0.016(7) 0.003(7) -0.012(8)
C51 0.045(11) 0.074(10) 0.061(10) 0.018(8) -0.005(8) -0.014(9)
C52 0.059(13) 0.075(10) 0.057(11) 0.020(8) -0.007(9) -0.019(9)
C53 0.046(12) 0.069(10) 0.063(10) 0.015(8) -0.005(8) -0.009(8)
C54 0.031(10) 0.057(8) 0.054(9) 0.010(6) 0.006(7) -0.007(7)
C31 0.044(7) 0.100(8) 0.065(12) 0.011(8) -0.007(7) -0.023(6)
C32 0.045(7) 0.121(12) 0.093(19) 0.023(11) -0.005(7) -0.021(6)
C33 0.050(9) 0.130(13) 0.10(2) 0.027(12) -0.009(9) -0.031(8)
C34 0.055(9) 0.131(13) 0.096(19) 0.027(12) -0.017(10) -0.032(8)
C35 0.055(9) 0.112(11) 0.100(18) 0.017(10) -0.016(10) -0.036(8)
C36 0.046(9) 0.098(8) 0.071(15) 0.011(8) -0.015(8) -0.024(6)
C25 0.045(7) 0.079(10) 0.062(8) 0.013(7) -0.015(6) -0.013(6)
C26 0.045(8) 0.078(12) 0.060(9) 0.015(8) -0.011(6) -0.007(7)
C27 0.062(9) 0.083(13) 0.068(10) 0.018(9) -0.023(8) -0.011(8)
C28 0.062(9) 0.099(15) 0.072(12) 0.020(11) -0.021(8) -0.007(9)
C29 0.060(9) 0.103(15) 0.067(12) 0.017(11) -0.022(7) -0.008(9)
C30 0.046(7) 0.093(12) 0.059(11) 0.012(9) -0.012(7) -0.009(7)
C19 0.092(11) 0.070(6) 0.053(11) -0.010(6) -0.025(8) 0.002(6)
C20 0.117(13) 0.082(9) 0.081(15) -0.019(9) -0.002(11) 0.008(8)
C21 0.17(2) 0.083(10) 0.12(2) -0.030(11) 0.013(16) 0.007(9)
C22 0.20(2) 0.089(12) 0.14(3) -0.037(12) 0.032(19) -0.010(11)
C23 0.22(3) 0.082(10) 0.19(3) -0.052(12) 0.07(2) -0.032(11)
C24 0.158(17) 0.081(9) 0.13(2) -0.033(10) 0.039(16) -0.025(9)
C13 0.040(7) 0.081(7) 0.050(11) 0.006(7) -0.004(6) -0.024(5)
C14 0.041(7) 0.109(11) 0.12(2) 0.017(11) 0.011(8) -0.020(6)
C15 0.058(9) 0.121(11) 0.09(2) 0.013(12) 0.007(9) -0.037(8)
C16 0.060(9) 0.118(12) 0.12(2) 0.017(12) 0.008(11) -0.038(8)
C17 0.061(9) 0.095(9) 0.081(18) 0.012(9) 0.004(10) -0.035(7)
C18 0.048(9) 0.082(7) 0.082(17) 0.012(8) 0.003(9) -0.022(6)
C7 0.041(7) 0.060(9) 0.052(7) 0.007(7) -0.009(5) -0.008(6)
C8 0.042(8) 0.069(12) 0.063(9) 0.015(8) -0.006(6) -0.008(7)
C9 0.057(8) 0.079(13) 0.065(10) 0.015(10) -0.010(7) -0.005(8)
C10 0.056(8) 0.074(13) 0.055(11) 0.005(10) -0.015(7) -0.005(8)
C11 0.052(9) 0.087(14) 0.065(11) 0.015(10) -0.011(7) 0.000(8)
C12 0.044(7) 0.064(11) 0.051(10) 0.000(8) -0.009(6) -0.007(6)
C1 0.036(10) 0.068(6) 0.064(9) -0.015(6) 0.000(7) -0.012(6)
C2 0.051(12) 0.068(7) 0.084(11) -0.012(7) -0.011(9) -0.010(7)
C3 0.049(12) 0.073(9) 0.103(13) -0.021(8) -0.001(10) -0.014(8)
C4 0.093(18) 0.083(11) 0.106(13) -0.028(9) -0.015(11) -0.001(10)
C5 0.093(17) 0.085(10) 0.091(12) -0.031(9) -0.009(10) -0.001(10)
C6 0.092(17) 0.082(10) 0.073(10) -0.022(7) -0.018(9) 0.002(9)
C73 0.025(6) 0.043(10) 0.050(8) 0.013(7) -0.007(5) -0.008(6)
C74 0.034(7) 0.114(19) 0.058(10) -0.003(10) -0.015(6) 0.008(9)
C75 0.029(7) 0.082(15) 0.078(11) -0.003(11) -0.011(7) -0.006(8)
C76 0.036(9) 0.13(2) 0.084(11) -0.018(12) -0.012(7) 0.008(10)
C77 0.030(8) 0.110(18) 0.076(11) -0.015(11) -0.005(6) 0.003(9)
C78 0.032(7) 0.102(17) 0.058(9) -0.006(9) -0.006(6) -0.001(8)
C79 0.051(7) 0.045(9) 0.059(8) -0.008(7) 0.010(5) -0.012(6)
C80 0.064(9) 0.068(13) 0.072(9) 0.009(9) 0.003(7) -0.015(8)
C81 0.087(10) 0.077(14) 0.081(11) 0.011(10) 0.011(8) -0.023(9)
C82 0.084(10) 0.048(12) 0.093(13) -0.015(10) 0.017(8) -0.020(9)
C83 0.066(9) 0.063(14) 0.093(13) -0.009(10) 0.024(7) -0.017(8)
C84 0.050(7) 0.049(11) 0.077(11) -0.014(9) 0.010(6) -0.010(6)
C85 0.056(9) 0.069(11) 0.086(7) -0.004(7) -0.014(6) -0.008(8)
C86 0.103(13) 0.16(2) 0.143(14) -0.061(16) 0.004(11) -0.069(16)
C87 0.088(14) 0.15(2) 0.140(14) -0.056(14) -0.011(11) -0.042(15)
C88 0.070(12) 0.091(16) 0.125(14) -0.022(12) -0.027(9) -0.003(11)
C89 0.067(11) 0.111(18) 0.101(11) -0.029(11) -0.009(9) -0.015(11)
C90 0.058(9) 0.068(13) 0.088(9) -0.006(9) -0.012(7) -0.008(9)
C91 0.027(6) 0.044(10) 0.062(8) 0.007(7) -0.006(5) -0.009(6)
C92 0.033(7) 0.071(14) 0.066(9) 0.010(9) -0.011(6) -0.012(7)
C93 0.029(7) 0.066(14) 0.076(10) 0.009(10) -0.009(6) -0.015(7)
C94 0.033(8) 0.072(15) 0.080(10) 0.007(10) -0.008(6) -0.009(8)
C95 0.033(7) 0.068(14) 0.075(10) 0.004(9) -0.005(6) -0.001(8)
C96 0.031(7) 0.049(12) 0.061(9) 0.004(8) -0.007(5) -0.004(7)
C97 0.053(7) 0.060(10) 0.079(10) 0.008(8) 0.008(6) -0.010(6)
C98 0.072(10) 0.087(14) 0.101(13) 0.034(12) 0.009(8) -0.001(8)
C99 0.088(10) 0.084(14) 0.110(16) 0.026(13) 0.019(10) -0.007(9)
C100 0.089(10) 0.071(14) 0.109(16) 0.009(12) 0.019(10) -0.009(9)
C101 0.067(9) 0.078(14) 0.114(17) 0.018(12) 0.013(8) -0.021(8)
C102 0.053(7) 0.054(11) 0.084(13) 0.008(10) 0.003(7) -0.010(6)
C103 0.095(7) 0.090(10) 0.089(14) 0.015(10) -0.026(7) -0.037(6)
C104 0.107(12) 0.093(11) 0.19(3) 0.031(12) -0.011(13) -0.038(8)
C105 0.115(13) 0.121(15) 0.43(7) 0.051(18) 0.022(17) -0.041(10)
C106 0.114(13) 0.122(15) 0.12(2) 0.003(18) -0.019(13) -0.040(10)
C107 0.113(11) 0.126(15) 0.33(6) 0.031(19) 0.001(13) -0.036(10)
C108 0.101(9) 0.104(13) 0.25(4) 0.028(14) -0.008(11) -0.025(8)
C109 0.76(17) 0.34(9) 0.22(7) -0.10(7) -0.25(9) 0.22(10)
C110 0.17(2) 0.39(6) 0.10(3) -0.03(4) 0.047(18) -0.10(2)
C111 0.19(2) 0.19(3) 0.21(3) 0.00(3) 0.075(19) -0.09(2)
C112 0.122(17) 0.10(2) 0.23(3) 0.02(2) 0.030(16) -0.001(14)
N1 0.26(2) 0.21(3) 0.45(4) -0.19(3) 0.18(2) -0.16(2)
C114 1.1(2) 0.25(7) 0.10(4) -0.03(5) 0.30(9) -0.30(11)
C115 0.27(3) 0.19(3) 0.34(4) -0.16(3) 0.17(3) -0.16(2)
C116 0.29(3) 0.23(4) 0.30(4) -0.20(3) 0.15(3) -0.13(3)
C117 0.28(3) 0.21(3) 0.24(4) -0.19(3) 0.16(3) -0.14(3)
C118 0.34(8) 0.04(2) 0.58(13) -0.05(4) 0.11(8) -0.05(3)
C119 0.26(3) 0.20(3) 0.30(4) -0.19(3) 0.16(2) -0.16(2)
C121 0.167(19) 0.08(2) 0.33(3) -0.04(2) 0.09(2) -0.044(17)
C113 0.15(2) 0.08(2) 0.39(3) -0.06(2) 0.09(2) -0.025(17)
S1 0.0428(18) 0.061(2) 0.049(2) -0.0015(15) -0.0054(12) -0.0110(13)
Se1 0.0428(18) 0.061(2) 0.049(2) -0.0015(15) -0.0054(12) -0.0110(13)
S2 0.0404(19) 0.060(2) 0.055(2) 0.0096(16) -0.0113(13) -0.0087(13)
Se2 0.0404(19) 0.060(2) 0.055(2) 0.0096(16) -0.0113(13) -0.0087(13)
S3 0.0293(17) 0.068(2) 0.060(2) 0.0092(16) -0.0033(12) -0.0081(13)
Se3 0.0293(17) 0.068(2) 0.060(2) 0.0092(16) -0.0033(12) -0.0081(13)
S4 0.060(2) 0.069(2) 0.052(2) -0.0020(16) -0.0062(14) -0.0039(14)
Se4 0.060(2) 0.069(2) 0.052(2) -0.0020(16) -0.0062(14) -0.0039(14)
S5 0.056(2) 0.068(2) 0.055(2) 0.0071(17) -0.0154(15) -0.0137(15)
Se5 0.056(2) 0.068(2) 0.055(2) 0.0071(17) -0.0154(15) -0.0137(15)
S6 0.0267(18) 0.079(2) 0.053(2) 0.0078(18) -0.0036(13) -0.0039(14)
Se6 0.0267(18) 0.079(2) 0.053(2) 0.0078(18) -0.0036(13) -0.0039(14)
S7 0.060(2) 0.052(2) 0.062(2) -0.0071(16) 0.0068(14) 0.0013(14)
Se7 0.060(2) 0.052(2) 0.062(2) -0.0071(16) 0.0068(14) 0.0013(14)
S8 0.062(2) 0.056(2) 0.062(3) -0.0013(17) 0.0086(15) 0.0005(14)
Se8 0.062(2) 0.056(2) 0.062(3) -0.0013(17) 0.0086(15) 0.0005(14)
S9 0.0308(17) 0.0511(19) 0.057(2) 0.0078(15) 0.0027(12) -0.0097(12)
Se9 0.0308(17) 0.0511(19) 0.057(2) 0.0078(15) 0.0027(12) -0.0097(12)
S10 0.0392(18) 0.0528(19) 0.066(2) -0.0029(15) -0.0002(13) 0.0000(12)
Se10 0.0392(18) 0.0528(19) 0.066(2) -0.0029(15) -0.0002(13) 0.0000(12)
S11 0.043(2) 0.060(2) 0.069(2) -0.0116(17) 0.0084(14) -0.0105(13)
Se11 0.043(2) 0.060(2) 0.069(2) -0.0116(17) 0.0084(14) -0.0105(13)
S12 0.0282(16) 0.0505(19) 0.053(2) 0.0098(15) 0.0000(12) -0.0112(12)
Se12 0.0282(16) 0.0505(19) 0.053(2) 0.0098(15) 0.0000(12) -0.0112(12)
S14 0.0416(19) 0.052(2) 0.066(2) 0.0080(16) -0.0010(14) -0.0100(13)
Se14 0.0416(19) 0.052(2) 0.066(2) 0.0080(16) -0.0010(14) -0.0100(13)
S15 0.0375(18) 0.052(2) 0.073(2) 0.0101(16) -0.0091(14) -0.0145(13)
Se15 0.0375(18) 0.052(2) 0.073(2) 0.0101(16) -0.0091(14) -0.0145(13)
S17 0.046(2) 0.053(2) 0.068(3) 0.0044(17) -0.0001(14) -0.0103(14)
Se17 0.046(2) 0.053(2) 0.068(3) 0.0044(17) -0.0001(14) -0.0103(14)
S18 0.094(3) 0.060(2) 0.070(3) 0.0094(18) -0.0300(19) -0.0292(17)
Se18 0.094(3) 0.060(2) 0.070(3) 0.0094(18) -0.0300(19) -0.0292(17)

loop_
_atom_type_symbol
_atom_type_description
_atom_type_scat_dispersion_real
_atom_type_scat_dispersion_imag
_atom_type_scat_source
Au Au -8.6060 9.5200 'International Tables Vol C Tables 4.2.6.8 and 6.1.1.4'
Se Se -3.3840 0.5190 'International Tables Vol C Tables 4.2.6.8 and 6.1.1.4'
C C 0.0080 0.0030 'International Tables Vol C Tables 4.2.6.8 and 6.1.1.4'
N N 0.0140 0.0070 'International Tables Vol C Tables 4.2.6.8 and 6.1.1.4'
S S 0.2070 0.2440 'International Tables Vol C Tables 4.2.6.8 and 6.1.1.4'
H H 0.0000 0.0000 'International Tables Vol C Tables 4.2.6.8 and 6.1.1.4'

loop_
_geom_angle_atom_site_label_1
_geom_angle_atom_site_label_2
_geom_angle_atom_site_label_3
_geom_angle
Au04 Au01 Au13 114.34(4)
Au04 Au01 Au08 178.82(4)
Au13 Au01 Au08 64.48(4)
Au04 Au01 Au03 65.35(4)
Au13 Au01 Au03 117.81(5)
Au08 Au01 Au03 115.01(5)
Au04 Au01 Au02 63.83(4)
Au13 Au01 Au02 116.61(4)
Au08 Au01 Au02 116.61(4)
Au03 Au01 Au02 116.26(5)
Au04 Au01 Au10 116.07(4)
Au13 Au01 Au10 117.01(4)
Au08 Au01 Au10 64.89(4)
Au03 Au01 Au10 116.03(4)
Au02 Au01 Au10 60.63(4)
Au04 Au01 Au07 115.93(4)
Au13 Au01 Au07 60.92(4)
Au08 Au01 Au07 63.69(4)
Au03 Au01 Au07 178.39(4)
Au02 Au01 Au07 65.35(4)
Au10 Au01 Au07 64.50(4)
Au04 Au01 Au06 116.15(4)
Au13 Au01 Au06 63.44(4)
Au08 Au01 Au06 63.42(4)
Au03 Au01 Au06 63.69(4)
Au02 Au01 Au06 179.95(5)
Au10 Au01 Au06 119.36(4)
Au07 Au01 Au06 114.70(5)
Au04 Au01 Au11 119.69(4)
Au13 Au01 Au11 117.42(5)
Au08 Au01 Au11 61.27(4)
Au03 Au01 Au11 64.53(4)
Au02 Au01 Au11 113.94(4)
Au10 Au01 Au11 62.68(4)
Au07 Au01 Au11 114.96(5)
Au06 Au01 Au11 66.02(4)
Au04 Au01 Au05 65.57(4)
Au13 Au01 Au05 179.08(3)
Au08 Au01 Au05 115.61(4)
Au03 Au01 Au05 61.29(4)
Au02 Au01 Au05 64.23(4)
Au10 Au01 Au05 63.64(4)
Au07 Au01 Au05 119.98(4)
Au06 Au01 Au05 115.72(4)
Au11 Au01 Au05 62.18(4)
Au04 Au01 Au12 62.81(4)
Au13 Au01 Au12 65.14(4)
Au08 Au01 Au12 116.25(4)
Au03 Au01 Au12 61.74(4)
Au02 Au01 Au12 119.48(4)
Au10 Au01 Au12 177.71(4)
Au07 Au01 Au12 117.75(4)
Au06 Au01 Au12 60.53(4)
Au11 Au01 Au12 115.87(4)
Au05 Au01 Au12 114.20(4)
Au04 Au01 Au09 61.45(4)
Au13 Au01 Au09 64.18(4)
Au08 Au01 Au09 117.65(4)
Au03 Au01 Au09 118.83(5)
Au02 Au01 Au09 62.31(4)
Au10 Au01 Au09 112.92(4)
Au07 Au01 Au09 61.77(4)
Au06 Au01 Au09 117.72(5)
Au11 Au01 Au09 175.59(4)
Au05 Au01 Au09 116.29(5)
Au12 Au01 Au09 68.52(4)
Se16 Au02 Au01 156.77(7)
Se16 Au02 Au10 142.61(8)
Au01 Au02 Au10 59.85(4)
Se16 Au02 Au09 104.25(7)
Au01 Au02 Au09 59.44(4)
Au10 Au02 Au09 109.89(5)
Se16 Au02 Au04 100.25(7)
Au01 Au02 Au04 57.74(4)
Au10 Au02 Au04 110.18(5)
Au09 Au02 Au04 58.56(4)
Se16 Au02 Au05 120.77(8)
Au01 Au02 Au05 58.15(4)
Au10 Au02 Au05 61.25(4)
Au09 Au02 Au05 108.86(5)
Au04 Au02 Au05 61.39(3)
Se16 Au02 Au07 130.98(7)
Au01 Au02 Au07 57.48(3)
Au10 Au02 Au07 61.44(4)
Au09 Au02 Au07 58.32(4)
Au04 Au02 Au07 104.84(5)
Au05 Au02 Au07 108.20(5)
Se16 Au02 Au17 82.56(7)
Au01 Au02 Au17 112.38(4)
Au10 Au02 Au17 65.24(4)
Au09 Au02 Au17 171.28(4)
Au04 Au02 Au17 115.34(5)
Au05 Au02 Au17 62.58(4)
Au07 Au02 Au17 121.20(4)
Se16 Au02 Au14 89.46(7)
Au01 Au02 Au14 111.56(5)
Au10 Au02 Au14 63.89(4)
Au09 Au02 Au14 112.44(5)
Au04 Au02 Au14 168.04(5)
Au05 Au02 Au14 119.28(4)
Au07 Au02 Au14 63.28(4)
Au17 Au02 Au14 72.57(4)
Se16 Au02 Au15 48.64(7)
Au01 Au02 Au15 108.95(4)
Au10 Au02 Au15 168.74(4)
Au09 Au02 Au15 60.23(4)
Au04 Au02 Au15 60.79(4)
Au05 Au02 Au15 115.06(4)
Au07 Au02 Au15 112.71(5)
Au17 Au02 Au15 123.73(5)
Au14 Au02 Au15 123.52(4)
Se6 Au03 Au01 154.03(8)
S6 Au03 Au01 154.03(8)
Se6 Au03 Au05 143.75(8)
S6 Au03 Au05 143.75(8)
Au01 Au03 Au05 59.64(4)
Se6 Au03 Au12 104.05(9)
S6 Au03 Au12 104.05(9)
Au01 Au03 Au12 59.57(4)
Au05 Au03 Au12 110.96(4)
Se6 Au03 Au06 96.28(9)
S6 Au03 Au06 96.28(9)
Au01 Au03 Au06 58.34(4)
Au05 Au03 Au06 109.81(4)
Au12 Au03 Au06 58.12(4)
Se6 Au03 Au11 117.59(9)
S6 Au03 Au11 117.59(9)
Au01 Au03 Au11 57.96(3)
Au05 Au03 Au11 59.45(4)
Au12 Au03 Au11 108.64(4)
Au06 Au03 Au11 61.91(4)
Se6 Au03 Au18 82.23(8)
S6 Au03 Au18 82.23(8)
Au01 Au03 Au18 112.84(5)
Au05 Au03 Au18 63.81(4)
Au12 Au03 Au18 172.14(4)
Au06 Au03 Au18 117.04(5)
Au11 Au03 Au18 63.84(4)
Se6 Au03 Au04 135.21(9)
S6 Au03 Au04 135.21(9)
Au01 Au03 Au04 57.00(4)
Au05 Au03 Au04 62.04(4)
Au12 Au03 Au04 59.32(4)
Au06 Au03 Au04 105.19(5)
Au11 Au03 Au04 107.20(4)
Au18 Au03 Au04 119.40(5)
Se6 Au03 Au19 94.76(8)
S6 Au03 Au19 94.76(8)
Au01 Au03 Au19 109.68(5)
Au05 Au03 Au19 64.28(4)
Au12 Au03 Au19 111.21(5)
Au06 Au03 Au19 166.33(4)
Au11 Au03 Au19 119.19(5)
Au18 Au03 Au19 72.46(4)
Au04 Au03 Au19 61.17(4)
Se6 Au03 Au22 47.12(8)
S6 Au03 Au22 47.12(8)
Au01 Au03 Au22 108.79(5)
Au05 Au03 Au22 168.31(4)
Au12 Au03 Au22 60.32(4)
Au06 Au03 Au22 59.46(3)
Au11 Au03 Au22 114.22(5)
Au18 Au03 Au22 123.88(5)
Au04 Au03 Au22 114.33(5)
Au19 Au03 Au22 124.96(4)
Se12 Au04 Au01 160.04(7)
S12 Au04 Au01 160.04(7)
Se12 Au04 Au09 139.16(8)
S12 Au04 Au09 139.16(8)
Au01 Au04 Au09 60.24(4)
Se12 Au04 Au12 118.31(7)
S12 Au04 Au12 118.31(7)
Au01 Au04 Au12 59.37(4)
Au09 Au04 Au12 66.79(4)
Se12 Au04 Au02 129.80(8)
S12 Au04 Au02 129.80(8)
Au01 Au04 Au02 58.43(4)
Au09 Au04 Au02 60.13(4)
Au12 Au04 Au02 111.72(5)
Se12 Au04 Au03 103.37(7)
S12 Au04 Au03 103.37(7)
Au01 Au04 Au03 57.65(4)
Au09 Au04 Au03 111.13(5)
Au12 Au04 Au03 58.20(4)
Au02 Au04 Au03 105.82(4)
Se12 Au04 Au05 108.05(8)
S12 Au04 Au05 108.05(8)
Au01 Au04 Au05 57.80(4)
Au09 Au04 Au05 108.90(5)
Au12 Au04 Au05 105.48(5)
Au02 Au04 Au05 59.89(4)
Au03 Au04 Au05 56.56(3)
Se12 Au04 Au15 86.38(7)
S12 Au04 Au15 86.38(7)
Au01 Au04 Au15 112.10(4)
Au09 Au04 Au15 61.83(4)
Au12 Au04 Au15 121.15(5)
Au02 Au04 Au15 63.91(4)
Au03 Au04 Au15 169.27(4)
Au05 Au04 Au15 116.47(4)
Se12 Au04 Au19 49.21(7)
S12 Au04 Au19 49.21(7)
Au01 Au04 Au19 111.54(5)
Au09 Au04 Au19 171.56(4)
Au12 Au04 Au19 111.57(5)
Au02 Au04 Au19 114.79(4)
Au03 Au04 Au19 62.70(4)
Au05 Au04 Au19 63.13(4)
Au15 Au04 Au19 123.28(5)
Se12 Au04 Au24 87.40(8)
S12 Au04 Au24 87.40(8)
Au01 Au04 Au24 105.28(4)
Au09 Au04 Au24 59.46(4)
Au12 Au04 Au24 59.17(4)
Au02 Au04 Au24 116.04(5)
Au03 Au04 Au24 113.42(4)
Au05 Au04 Au24 162.78(5)
Au15 Au04 Au24 70.95(4)
Au19 Au04 Au24 127.52(4)
Se1 Au05 Au01 154.64(7)
S1 Au05 Au01 154.64(7)
Se1 Au05 Au03 140.10(7)
S1 Au05 Au03 140.10(7)
Au01 Au05 Au03 59.07(3)
Se1 Au05 Au11 138.39(8)
S1 Au05 Au11 138.39(8)
Au01 Au05 Au11 58.87(4)
Au03 Au05 Au11 62.57(4)
Se1 Au05 Au10 110.14(7)
S1 Au05 Au10 110.14(7)
Au01 Au05 Au10 58.07(4)
Au03 Au05 Au10 109.41(5)
Au11 Au05 Au10 59.72(4)
Se1 Au05 Au02 97.01(8)
S1 Au05 Au02 97.01(8)
Au01 Au05 Au02 57.62(4)
Au03 Au05 Au02 108.79(5)
Au11 Au05 Au02 106.00(5)
Au10 Au05 Au02 56.81(4)
Se1 Au05 Au04 112.50(8)
S1 Au05 Au04 112.50(8)
Au01 Au05 Au04 56.63(4)
Au03 Au05 Au04 61.40(4)
Au11 Au05 Au04 109.06(4)
Au10 Au05 Au04 104.50(5)
Au02 Au05 Au04 58.72(4)
Se1 Au05 Au18 95.93(8)
S1 Au05 Au18 95.93(8)
Au01 Au05 Au18 109.43(5)
Au03 Au05 Au18 60.24(4)
Au11 Au05 Au18 63.60(4)
Au10 Au05 Au18 118.13(5)
Au02 Au05 Au18 167.05(5)
Au04 Au05 Au18 115.68(4)
Se1 Au05 Au17 49.80(7)
S1 Au05 Au17 49.80(7)
Au01 Au05 Au17 109.30(4)
Au03 Au05 Au17 167.93(4)
Au11 Au05 Au17 115.71(5)
Au10 Au05 Au17 62.58(4)
Au02 Au05 Au17 59.52(4)
Au04 Au05 Au17 110.46(5)
Au18 Au05 Au17 130.87(5)
Se1 Au05 Au19 79.32(7)
S1 Au05 Au19 79.32(7)
Au01 Au05 Au19 108.46(5)
Au03 Au05 Au19 63.25(4)
Au11 Au05 Au19 121.08(5)
Au10 Au05 Au19 165.05(4)
Au02 Au05 Au19 111.66(4)
Au04 Au05 Au19 60.65(4)
Au18 Au05 Au19 70.81(4)
Au17 Au05 Au19 122.10(5)
Se13 Au06 Au01 157.51(7)
Se13 Au06 Au12 141.26(8)
Au01 Au06 Au12 59.99(4)
Se13 Au06 Au13 118.99(8)
Au01 Au06 Au13 57.81(4)
Au12 Au06 Au13 62.93(4)
Se13 Au06 Au08 100.16(7)
Au01 Au06 Au08 58.03(4)
Au12 Au06 Au08 111.13(5)
Au13 Au06 Au08 60.72(4)
Se13 Au06 Au03 132.66(8)
Au01 Au06 Au03 57.97(3)
Au12 Au06 Au03 59.64(4)
Au13 Au06 Au03 108.19(5)
Au08 Au06 Au03 106.05(5)
Se13 Au06 Au11 108.07(8)
Au01 Au06 Au11 57.03(3)
Au12 Au06 Au11 108.01(5)
Au13 Au06 Au11 105.55(5)
Au08 Au06 Au11 56.75(4)
Au03 Au06 Au11 59.62(4)
Se13 Au06 Au22 87.98(7)
Au01 Au06 Au22 113.47(5)
Au12 Au06 Au22 63.01(4)
Au13 Au06 Au22 118.36(4)
Au08 Au06 Au22 171.10(5)
Au03 Au06 Au22 65.40(4)
Au11 Au06 Au22 117.38(5)
Se13 Au06 Au23 81.06(8)
Au01 Au06 Au23 111.52(4)
Au12 Au06 Au23 65.88(4)
Au13 Au06 Au23 62.00(4)
Au08 Au06 Au23 114.00(5)
Au03 Au06 Au23 120.68(5)
Au11 Au06 Au23 167.44(4)
Au22 Au06 Au23 70.60(4)
Se13 Au06 Au16 49.50(7)
Au01 Au06 Au16 109.45(4)
Au12 Au06 Au16 169.23(5)
Au13 Au06 Au16 114.51(4)
Au08 Au06 Au16 60.90(4)
Au03 Au06 Au16 113.98(5)
Au11 Au06 Au16 61.90(4)
Au22 Au06 Au16 123.86(5)
Au23 Au06 Au16 123.15(5)
Se3 Au07 Au01 155.88(8)
S3 Au07 Au01 155.88(8)
Se3 Au07 Au13 143.62(8)
S3 Au07 Au13 143.62(8)
Au01 Au07 Au13 59.07(4)
Se3 Au07 Au09 117.13(8)
S3 Au07 Au09 117.13(8)
Au01 Au07 Au09 59.55(4)
Au13 Au07 Au09 62.74(4)
Se3 Au07 Au08 132.14(8)
S3 Au07 Au08 132.14(8)
Au01 Au07 Au08 57.92(4)
Au13 Au07 Au08 61.79(4)
Au09 Au07 Au08 110.73(4)
Se3 Au07 Au10 105.17(8)
S3 Au07 Au10 105.17(8)
Au01 Au07 Au10 57.75(4)
Au13 Au07 Au10 109.64(4)
Au09 Au07 Au10 105.86(4)
Au08 Au07 Au10 60.64(4)
Se3 Au07 Au02 99.73(8)
S3 Au07 Au02 99.73(8)
Au01 Au07 Au02 57.17(4)
Au13 Au07 Au02 108.17(4)
Au09 Au07 Au02 58.89(4)
Au08 Au07 Au02 105.37(5)
Au10 Au07 Au02 56.04(4)
Se3 Au07 Au20 90.11(8)
S3 Au07 Au20 90.11(8)
Au01 Au07 Au20 111.85(5)
Au13 Au07 Au20 66.60(4)
Au09 Au07 Au20 123.37(5)
Au08 Au07 Au20 61.87(4)
Au10 Au07 Au20 113.62(5)
Au02 Au07 Au20 167.23(4)
Se3 Au07 Au25 86.93(8)
S3 Au07 Au25 86.93(8)
Au01 Au07 Au25 109.08(5)
Au13 Au07 Au25 59.78(4)
Au09 Au07 Au25 62.95(4)
Au08 Au07 Au25 115.02(5)
Au10 Au07 Au25 166.77(4)
Au02 Au07 Au25 117.42(5)
Au20 Au07 Au25 70.90(4)
Se3 Au07 Au14 48.36(8)
S3 Au07 Au14 48.36(8)
Au01 Au07 Au14 108.41(5)
Au13 Au07 Au14 167.27(4)
Au09 Au07 Au14 110.04(5)
Au08 Au07 Au14 115.05(5)
Au10 Au07 Au14 60.91(4)
Au02 Au07 Au14 59.88(3)
Au20 Au07 Au14 124.02(4)
Au25 Au07 Au14 128.02(4)
Se9 Au08 Au01 161.35(7)
S9 Au08 Au01 161.35(7)
Se9 Au08 Au11 137.80(8)
S9 Au08 Au11 137.80(8)
Au01 Au08 Au11 59.68(4)
Se9 Au08 Au06 129.76(8)
S9 Au08 Au06 129.76(8)
Au01 Au08 Au06 58.55(4)
Au11 Au08 Au06 63.70(4)
Se9 Au08 Au07 103.74(7)
S9 Au08 Au07 103.74(7)
Au01 Au08 Au07 58.39(4)
Au11 Au08 Au07 109.23(5)
Au06 Au08 Au07 106.56(4)
Se9 Au08 Au13 109.67(8)
S9 Au08 Au13 109.67(8)
Au01 Au08 Au13 57.56(4)
Au11 Au08 Au13 110.11(5)
Au06 Au08 Au13 59.55(4)
Au07 Au08 Au13 57.09(4)
Se9 Au08 Au10 120.56(8)
S9 Au08 Au10 120.56(8)
Au01 Au08 Au10 57.78(4)
Au11 Au08 Au10 59.75(4)
Au06 Au08 Au10 109.15(5)
Au07 Au08 Au10 60.35(4)
Au13 Au08 Au10 105.70(5)
Se9 Au08 Au21 80.50(8)
S9 Au08 Au21 80.50(8)
Au01 Au08 Au21 110.39(5)
Au11 Au08 Au21 62.81(4)
Au06 Au08 Au21 120.83(5)
Au07 Au08 Au21 113.19(4)
Au13 Au08 Au21 166.79(5)
Au10 Au08 Au21 61.22(4)
Se9 Au08 Au16 85.85(7)
S9 Au08 Au16 85.85(7)
Au01 Au08 Au16 111.50(4)
Au11 Au08 Au16 64.84(4)
Au06 Au08 Au16 62.85(4)
Au07 Au08 Au16 169.15(4)
Au13 Au08 Au16 115.20(4)
Au10 Au08 Au16 119.21(5)
Au21 Au08 Au16 72.98(4)
Se9 Au08 Au20 49.53(7)
S9 Au08 Au20 49.53(7)
Au01 Au08 Au20 112.47(5)
Au11 Au08 Au20 171.30(5)
Au06 Au08 Au20 116.55(4)
Au07 Au08 Au20 62.12(4)
Au13 Au08 Au20 65.13(4)
Au10 Au08 Au20 113.59(5)
Au21 Au08 Au20 120.21(4)
Au16 Au08 Au20 123.52(5)
Se7 Au09 Au01 154.67(8)
S7 Au09 Au01 154.67(8)
Se7 Au09 Au04 140.95(8)
S7 Au09 Au04 140.95(8)
Au01 Au09 Au04 58.31(4)
Se7 Au09 Au07 108.38(8)
S7 Au09 Au07 108.38(8)
Au01 Au09 Au07 58.68(3)
Au04 Au09 Au07 110.49(5)
Se7 Au09 Au02 139.08(8)
S7 Au09 Au02 139.08(8)
Au01 Au09 Au02 58.25(4)
Au04 Au09 Au02 61.31(4)
Au07 Au09 Au02 62.79(4)
Se7 Au09 Au13 97.67(8)
S7 Au09 Au13 97.67(8)
Au01 Au09 Au13 57.06(4)
Au04 Au09 Au13 105.94(5)
Au07 Au09 Au13 57.60(4)
Au02 Au09 Au13 107.22(4)
Se7 Au09 Au24 77.38(8)
S7 Au09 Au24 77.38(8)
Au01 Au09 Au24 109.23(4)
Au04 Au09 Au24 66.54(4)
Au07 Au09 Au24 162.72(5)
Au02 Au09 Au24 123.68(5)
Au13 Au09 Au24 105.98(5)
Se7 Au09 Au15 93.61(8)
S7 Au09 Au15 93.61(8)
Au01 Au09 Au15 111.71(5)
Au04 Au09 Au15 63.26(4)
Au07 Au09 Au15 120.66(5)
Au02 Au09 Au15 64.80(4)
Au13 Au09 Au15 168.48(4)
Au24 Au09 Au15 74.19(4)
Se7 Au09 Au12 115.24(8)
S7 Au09 Au12 115.24(8)
Au01 Au09 Au12 55.59(4)
Au04 Au09 Au12 57.39(4)
Au07 Au09 Au12 104.79(4)
Au02 Au09 Au12 105.45(4)
Au13 Au09 Au12 58.47(4)
Au24 Au09 Au12 58.72(4)
Au15 Au09 Au12 114.24(5)
Se7 Au09 Au25 48.84(8)
S7 Au09 Au25 48.84(8)
Au01 Au09 Au25 108.68(5)
Au04 Au09 Au25 164.46(5)
Au07 Au09 Au25 63.30(4)
Au02 Au09 Au25 121.27(4)
Au13 Au09 Au25 58.54(4)
Au24 Au09 Au25 114.74(5)
Au15 Au09 Au25 132.28(5)
Au12 Au09 Au25 109.06(5)
Se15 Au10 Au01 154.55(9)
S15 Au10 Au01 154.55(9)
Se15 Au10 Au02 140.13(8)
S15 Au10 Au02 140.13(8)
Au01 Au10 Au02 59.52(4)
Se15 Au10 Au11 109.59(7)
S15 Au10 Au11 109.59(7)
Au01 Au10 Au11 58.74(3)
Au02 Au10 Au11 109.70(5)
Se15 Au10 Au05 138.80(8)
S15 Au10 Au05 138.80(8)
Au01 Au10 Au05 58.29(3)
Au02 Au10 Au05 61.94(4)
Au11 Au10 Au05 59.14(4)
Se15 Au10 Au07 111.63(8)
S15 Au10 Au07 111.63(8)
Au01 Au10 Au07 57.76(3)
Au02 Au10 Au07 62.52(4)
Au11 Au10 Au07 106.36(5)
Au05 Au10 Au07 109.53(4)
Se15 Au10 Au08 97.22(9)
S15 Au10 Au08 97.22(9)
Au01 Au10 Au08 57.33(4)
Au02 Au10 Au08 109.22(5)
Au11 Au10 Au08 57.60(4)
Au05 Au10 Au08 105.31(4)
Au07 Au10 Au08 59.00(4)
Se15 Au10 Au21 49.72(7)
S15 Au10 Au21 49.72(7)
Au01 Au10 Au21 109.59(4)
Au02 Au10 Au21 169.04(4)
Au11 Au10 Au21 61.93(4)
Au05 Au10 Au21 114.70(5)
Au07 Au10 Au21 111.63(5)
Au08 Au10 Au21 60.73(4)
Se15 Au10 Au14 79.34(7)
S15 Au10 Au14 79.34(7)
Au01 Au10 Au14 110.30(4)
Au02 Au10 Au14 62.63(4)
Au11 Au10 Au14 168.76(4)
Au05 Au10 Au14 118.77(5)
Au07 Au10 Au14 63.18(4)
Au08 Au10 Au14 115.62(5)
Au21 Au10 Au14 124.40(4)
Se15 Au10 Au17 97.03(9)
S15 Au10 Au17 97.03(9)
Au01 Au10 Au17 108.38(4)
Au02 Au10 Au17 60.52(4)
Au11 Au10 Au17 114.00(5)
Au05 Au10 Au17 61.22(4)
Au07 Au10 Au17 117.93(4)
Au08 Au10 Au17 165.39(4)
Au21 Au10 Au17 128.32(5)
Au14 Au10 Au17 70.40(4)
Se10 Au11 Au01 153.43(8)
S10 Au11 Au01 153.43(8)
Se10 Au11 Au08 141.43(8)
S10 Au11 Au08 141.43(8)
Au01 Au11 Au08 59.04(4)
Se10 Au11 Au05 107.47(8)
S10 Au11 Au05 107.47(8)
Au01 Au11 Au05 58.95(4)
Au08 Au11 Au05 110.89(5)
Se10 Au11 Au10 138.63(8)
S10 Au11 Au10 138.63(8)
Au01 Au11 Au10 58.59(4)
Au08 Au11 Au10 62.65(4)
Au05 Au11 Au10 61.14(4)
Se10 Au11 Au03 95.98(7)
S10 Au11 Au03 95.98(7)
Au01 Au11 Au03 57.51(3)
Au08 Au11 Au03 107.39(5)
Au05 Au11 Au03 57.98(4)
Au10 Au11 Au03 106.92(4)
Se10 Au11 Au06 113.15(8)
S10 Au11 Au06 113.15(8)
Au01 Au11 Au06 56.94(4)
Au08 Au11 Au06 59.55(4)
Au05 Au11 Au06 105.83(4)
Au10 Au11 Au06 108.19(5)
Au03 Au11 Au06 58.46(4)
Se10 Au11 Au21 97.02(7)
S10 Au11 Au21 97.02(7)
Au01 Au11 Au21 109.46(4)
Au08 Au11 Au21 62.27(4)
Au05 Au11 Au21 116.43(5)
Au10 Au11 Au21 61.91(4)
Au03 Au11 Au21 166.95(4)
Au06 Au11 Au21 116.63(5)
Se10 Au11 Au18 49.34(7)
S10 Au11 Au18 49.34(7)
Au01 Au11 Au18 107.57(5)
Au08 Au11 Au18 165.38(4)
Au05 Au11 Au18 61.17(4)
Au10 Au11 Au18 117.21(5)
Au03 Au11 Au18 58.12(4)
Au06 Au11 Au18 109.21(4)
Au21 Au11 Au18 131.69(5)
Se10 Au11 Au16 81.96(8)
S10 Au11 Au16 81.96(8)
Au01 Au11 Au16 108.12(5)
Au08 Au11 Au16 61.19(4)
Au05 Au11 Au16 166.02(4)
Au10 Au11 Au16 118.52(5)
Au03 Au11 Au16 111.69(5)
Au06 Au11 Au16 60.42(4)
Au21 Au11 Au16 71.40(4)
Au18 Au11 Au16 123.52(5)
Se18 Au12 Au01 157.65(9)
S18 Au12 Au01 157.65(9)
Se18 Au12 Au06 137.75(9)
S18 Au12 Au06 137.75(9)
Au01 Au12 Au06 59.48(4)
Se18 Au12 Au03 136.93(9)
S18 Au12 Au03 136.93(9)
Au01 Au12 Au03 58.69(3)
Au06 Au12 Au03 62.24(4)
Se18 Au12 Au04 110.93(9)
S18 Au12 Au04 110.93(9)
Au01 Au12 Au04 57.81(4)
Au06 Au12 Au04 110.85(5)
Au03 Au12 Au04 62.48(4)
Se18 Au12 Au13 114.59(10)
S18 Au12 Au13 114.59(10)
Au01 Au12 Au13 56.74(3)
Au06 Au12 Au13 60.16(4)
Au03 Au12 Au13 108.06(5)
Au04 Au12 Au13 103.75(5)
Se18 Au12 Au24 50.40(8)
S18 Au12 Au24 50.40(8)
Au01 Au12 Au24 109.26(5)
Au06 Au12 Au24 164.28(5)
Au03 Au12 Au24 123.41(5)
Au04 Au12 Au24 65.82(4)
Au13 Au12 Au24 104.92(5)
Se18 Au12 Au22 89.58(8)
S18 Au12 Au22 89.58(8)
Au01 Au12 Au22 112.77(4)
Au06 Au12 Au22 62.68(4)
Au03 Au12 Au22 66.11(4)
Au04 Au12 Au22 122.29(5)
Au13 Au12 Au22 115.69(5)
Au24 Au12 Au22 132.69(5)
Se18 Au12 Au09 101.79(9)
S18 Au12 Au09 101.79(9)
Au01 Au12 Au09 55.88(3)
Au06 Au12 Au09 106.45(4)
Au03 Au12 Au09 105.91(4)
Au04 Au12 Au09 55.82(4)
Au13 Au12 Au09 57.41(4)
Au24 Au12 Au09 58.47(4)
Au22 Au12 Au09 168.39(4)
Se18 Au12 Au23 79.72(9)
S18 Au12 Au23 79.72(9)
Au01 Au12 Au23 107.58(5)
Au06 Au12 Au23 61.29(4)
Au03 Au12 Au23 118.86(5)
Au04 Au12 Au23 163.40(4)
Au13 Au12 Au23 59.70(4)
Au24 Au12 Au23 117.33(5)
Au22 Au12 Au23 68.84(4)
Au09 Au12 Au23 110.56(5)
Se4 Au13 Au01 160.50(8)
S4 Au13 Au01 160.50(8)
Se4 Au13 Au07 137.74(8)
S4 Au13 Au07 137.74(8)
Au01 Au13 Au07 60.01(3)
Se4 Au13 Au06 102.27(8)
S4 Au13 Au06 102.27(8)
Au01 Au13 Au06 58.74(4)
Au07 Au13 Au06 110.01(5)
Se4 Au13 Au08 118.62(9)
S4 Au13 Au08 118.62(9)
Au01 Au13 Au08 57.96(4)
Au07 Au13 Au08 61.13(4)
Au06 Au13 Au08 59.73(4)
Se4 Au13 Au09 132.51(8)
S4 Au13 Au09 132.51(8)
Au01 Au13 Au09 58.77(4)
Au07 Au13 Au09 59.66(4)
Au06 Au13 Au09 109.27(5)
Au08 Au13 Au09 107.85(4)
Se4 Au13 Au12 109.32(8)
S4 Au13 Au12 109.32(8)
Au01 Au13 Au12 58.11(4)
Au07 Au13 Au12 110.93(5)
Au06 Au13 Au12 56.90(4)
Au08 Au13 Au12 105.54(5)
Au09 Au13 Au12 64.11(4)
Se4 Au13 Au25 83.59(8)
S4 Au13 Au25 83.59(8)
Au01 Au13 Au25 115.17(5)
Au07 Au13 Au25 66.28(4)
Au06 Au13 Au25 173.47(5)
Au08 Au13 Au25 120.11(4)
Au09 Au13 Au25 64.29(4)
Au12 Au13 Au25 118.62(5)
Se4 Au13 Au23 49.48(7)
S4 Au13 Au23 49.48(7)
Au01 Au13 Au23 112.23(4)
Au07 Au13 Au23 171.75(5)
Au06 Au13 Au23 61.91(4)
Au08 Au13 Au23 113.09(5)
Au09 Au13 Au23 119.95(5)
Au12 Au13 Au23 63.87(4)
Au25 Au13 Au23 121.58(5)
Se4 Au13 Au20 81.80(8)
S4 Au13 Au20 81.80(8)
Au01 Au13 Au20 108.44(5)
Au07 Au13 Au20 61.32(4)
Au06 Au13 Au20 112.21(4)
Au08 Au13 Au20 59.91(4)
Au09 Au13 Au20 115.91(5)
Au12 Au13 Au20 165.25(4)
Au25 Au13 Au20 71.22(4)
Au23 Au13 Au20 122.08(5)
Se2 Au14 Se3 168.21(10)
S2 Au14 S3 168.21(10)
Se2 Au14 Au02 93.21(8)
S2 Au14 Au02 93.21(8)
Se3 Au14 Au02 98.38(8)
S3 Au14 Au02 98.38(8)
Se2 Au14 Au10 83.25(8)
S2 Au14 Au10 83.25(8)
Se3 Au14 Au10 101.91(8)
S3 Au14 Au10 101.91(8)
Au02 Au14 Au10 53.48(3)
Se2 Au14 Au07 138.16(7)
S2 Au14 Au07 138.16(7)
Se3 Au14 Au07 49.90(7)
S3 Au14 Au07 49.90(7)
Au02 Au14 Au07 56.85(4)
Au10 Au14 Au07 55.91(4)
Se17 Au15 Se16 169.83(10)
S17 Au15 Se16 169.83(10)
Se17 Au15 Au09 83.88(9)
S17 Au15 Au09 83.88(9)
Se16 Au15 Au09 100.90(8)
Se17 Au15 Au04 93.19(8)
S17 Au15 Au04 93.19(8)
Se16 Au15 Au04 96.90(7)
Au09 Au15 Au04 54.91(4)
Se17 Au15 Au02 137.16(9)
S17 Au15 Au02 137.16(9)
Se16 Au15 Au02 50.33(7)
Au09 Au15 Au02 54.97(4)
Au04 Au15 Au02 55.31(3)
Se14 Au16 Se13 168.81(10)
S14 Au16 Se13 168.81(10)
Se14 Au16 Au08 93.35(8)
S14 Au16 Au08 93.35(8)
Se13 Au16 Au08 97.84(7)
Se14 Au16 Au06 137.32(9)
S14 Au16 Au06 137.32(9)
Se13 Au16 Au06 51.53(7)
Au08 Au16 Au06 56.24(3)
Se14 Au16 Au11 80.62(8)
S14 Au16 Au11 80.62(8)
Se13 Au16 Au11 105.95(8)
Au08 Au16 Au11 53.98(4)
Au06 Au16 Au11 57.68(4)
Se2 Au17 Se1 166.76(11)
S2 Au17 S1 166.76(11)
Se2 Au17 Au02 95.34(8)
S2 Au17 Au02 95.34(8)
Se1 Au17 Au02 97.72(8)
S1 Au17 Au02 97.72(8)
Se2 Au17 Au05 138.83(9)
S2 Au17 Au05 138.83(9)
Se1 Au17 Au05 52.41(7)
S1 Au17 Au05 52.41(7)
Au02 Au17 Au05 57.90(4)
Se2 Au17 Au10 83.03(9)
S2 Au17 Au10 83.03(9)
Se1 Au17 Au10 106.49(8)
S1 Au17 Au10 106.49(8)
Au02 Au17 Au10 54.24(3)
Au05 Au17 Au10 56.20(4)
Se11 Au18 Se10 166.37(10)
S11 Au18 S10 166.37(10)
Se11 Au18 Au03 95.32(8)
S11 Au18 Au03 95.32(8)
Se10 Au18 Au03 97.55(8)
S10 Au18 Au03 97.55(8)
Se11 Au18 Au05 87.15(8)
S11 Au18 Au05 87.15(8)
Se10 Au18 Au05 103.77(7)
S10 Au18 Au05 103.77(7)
Au03 Au18 Au05 55.95(4)
Se11 Au18 Au11 141.32(8)
S11 Au18 Au11 141.32(8)
Se10 Au18 Au11 51.41(7)
S10 Au18 Au11 51.41(7)
Au03 Au18 Au11 58.04(4)
Au05 Au18 Au11 55.23(4)
Se11 Au19 Se12 171.22(11)
S11 Au19 S12 171.22(11)
Se11 Au19 Au04 137.33(8)
S11 Au19 Au04 137.33(8)
Se12 Au19 Au04 50.91(7)
S12 Au19 Au04 50.91(7)
Se11 Au19 Au03 89.55(9)
S11 Au19 Au03 89.55(9)
Se12 Au19 Au03 99.04(8)
S12 Au19 Au03 99.04(8)
Au04 Au19 Au03 56.13(4)
Se11 Au19 Au05 83.52(8)
S11 Au19 Au05 83.52(8)
Se12 Au19 Au05 103.13(7)
S12 Au19 Au05 103.13(7)
Au04 Au19 Au05 56.22(3)
Au03 Au19 Au05 52.47(4)
Se8 Au20 Se9 166.94(12)
S8 Au20 S9 166.94(12)
Se8 Au20 Au08 137.75(9)
S8 Au20 Au08 137.75(9)
Se9 Au20 Au08 51.84(7)
S9 Au20 Au08 51.84(7)
Se8 Au20 Au07 92.58(9)
S8 Au20 Au07 92.58(9)
Se9 Au20 Au07 100.33(8)
S9 Au20 Au07 100.33(8)
Au08 Au20 Au07 56.01(4)
Se8 Au20 Au13 83.99(9)
S8 Au20 Au13 83.99(9)
Se9 Au20 Au13 102.35(7)
S9 Au20 Au13 102.35(7)
Au08 Au20 Au13 54.95(3)
Au07 Au20 Au13 52.09(4)
Se15 Au21 Se14 168.55(11)
S15 Au21 S14 168.55(11)
Se15 Au21 Au08 97.25(8)
S15 Au21 Au08 97.25(8)
Se14 Au21 Au08 93.52(8)
S14 Au21 Au08 93.52(8)
Se15 Au21 Au10 52.62(7)
S15 Au21 Au10 52.62(7)
Se14 Au21 Au10 138.02(8)
S14 Au21 Au10 138.02(8)
Au08 Au21 Au10 58.05(4)
Se15 Au21 Au11 106.80(8)
S15 Au21 Au11 106.80(8)
Se14 Au21 Au11 82.61(8)
S14 Au21 Au11 82.61(8)
Au08 Au21 Au11 54.93(4)
Au10 Au21 Au11 56.16(4)
Se6 Au22 Se5 169.23(10)
S6 Au22 S5 169.23(10)
Se6 Au22 Au06 94.51(8)
S6 Au22 Au06 94.51(8)
Se5 Au22 Au06 96.26(8)
S5 Au22 Au06 96.26(8)
Se6 Au22 Au12 99.87(8)
S6 Au22 Au12 99.87(8)
Se5 Au22 Au12 86.38(8)
S5 Au22 Au12 86.38(8)
Au06 Au22 Au12 54.31(3)
Se6 Au22 Au03 49.51(7)
S6 Au22 Au03 49.51(7)
Se5 Au22 Au03 138.92(8)
S5 Au22 Au03 138.92(8)
Au06 Au22 Au03 55.14(4)
Au12 Au22 Au03 53.57(4)
Se5 Au23 Se4 164.43(11)
S5 Au23 S4 164.43(11)
Se5 Au23 Au06 95.76(9)
S5 Au23 Au06 95.76(9)
Se4 Au23 Au06 99.77(8)
S4 Au23 Au06 99.77(8)
Se5 Au23 Au13 139.19(9)
S5 Au23 Au13 139.19(9)
Se4 Au23 Au13 52.52(8)
S4 Au23 Au13 52.52(8)
Au06 Au23 Au13 56.09(4)
Se5 Au23 Au12 83.35(9)
S5 Au23 Au12 83.35(9)
Se4 Au23 Au12 105.14(9)
S4 Au23 Au12 105.14(9)
Au06 Au23 Au12 52.83(3)
Au13 Au23 Au12 56.42(4)
Se17 Au24 Se18 163.90(11)
S17 Au24 S18 163.90(11)
Se17 Au24 Au09 84.94(8)
S17 Au24 Au09 84.94(8)
Se18 Au24 Au09 108.76(9)
S18 Au24 Au09 108.76(9)
Se17 Au24 Au12 142.02(9)
S17 Au24 Au12 142.02(9)
Se18 Au24 Au12 54.07(8)
S18 Au24 Au12 54.07(8)
Au09 Au24 Au12 62.81(4)
Se17 Au24 Au04 90.51(8)
S17 Au24 Au04 90.51(8)
Se18 Au24 Au04 104.30(9)
S18 Au24 Au04 104.30(9)
Au09 Au24 Au04 54.00(4)
Au12 Au24 Au04 55.00(4)
Se8 Au25 Se7 166.55(11)
S8 Au25 S7 166.55(11)
Se8 Au25 Au13 90.15(8)
S8 Au25 Au13 90.15(8)
Se7 Au25 Au13 98.94(8)
S7 Au25 Au13 98.94(8)
Se8 Au25 Au09 141.20(8)
S8 Au25 Au09 141.20(8)
Se7 Au25 Au09 51.80(7)
S7 Au25 Au09 51.80(7)
Au13 Au25 Au09 57.17(4)
Se8 Au25 Au07 91.23(9)
S8 Au25 Au07 91.23(9)
Se7 Au25 Au07 102.14(8)
S7 Au25 Au07 102.14(8)
Au13 Au25 Au07 53.95(4)
Au09 Au25 Au07 53.75(4)
C91 Se16 Au15 103.1(4)
C91 Se16 Au02 103.8(4)
Au15 Se16 Au02 81.03(9)
C73 Se13 Au16 99.9(4)
C73 Se13 Au06 105.6(4)
Au16 Se13 Au06 78.97(9)
C56 C55 C60 120.0
C56 C55 Se10 122.9(8)
C60 C55 Se10 117.0(8)
C56 C55 S10 122.9(8)
C60 C55 S10 117.0(8)
C55 C56 C57 120.0
C58 C57 C56 120.0
C57 C58 C59 120.0
C60 C59 C58 120.0
C59 C60 C55 120.0
C62 C61 C66 120.0
C62 C61 Se11 121.0(9)
C66 C61 Se11 118.7(9)
C62 C61 S11 121.0(9)
C66 C61 S11 118.7(9)
C63 C62 C61 120.0
C64 C63 C62 120.0
C65 C64 C63 120.0
C64 C65 C66 120.0
C65 C66 C61 120.0
C68 C67 C72 120.0
C68 C67 Se12 121.8(7)
C72 C67 Se12 118.2(7)
C68 C67 S12 121.8(7)
C72 C67 S12 118.2(7)
C67 C68 C69 120.0
C70 C69 C68 120.0
C71 C70 C69 120.0
C70 C71 C72 120.0
C71 C72 C67 120.0
C38 C37 C42 120.0
C38 C37 Se7 120.1(8)
C42 C37 Se7 119.5(8)
C38 C37 S7 120.1(8)
C42 C37 S7 119.5(8)
C37 C38 C39 120.0
C40 C39 C38 120.0
C41 C40 C39 120.0
C40 C41 C42 120.0
C41 C42 C37 120.0
C44 C43 C48 120.0
C44 C43 Se8 121.4(10)
C48 C43 Se8 118.1(10)
C44 C43 S8 121.4(10)
C48 C43 S8 118.1(10)
C43 C44 C45 120.0
C46 C45 C44 120.0
C47 C46 C45 120.0
C46 C47 C48 120.0
C47 C48 C43 120.0
C50 C49 C54 120.0
C50 C49 Se9 123.4(7)
C54 C49 Se9 116.5(7)
C50 C49 S9 123.4(7)
C54 C49 S9 116.5(7)
C51 C50 C49 120.0
C50 C51 C52 120.0
C51 C52 C53 120.0
C54 C53 C52 120.0
C53 C54 C49 120.0
C32 C31 C36 120.0
C32 C31 Se6 117.7(8)
C36 C31 Se6 122.3(8)
C32 C31 S6 117.7(8)
C36 C31 S6 122.3(8)
C31 C32 C33 120.0
C32 C33 C34 120.0
C35 C34 C33 120.0
C34 C35 C36 120.0
C35 C36 C31 120.0
C26 C25 C30 120.0
C26 C25 Se5 120.6(8)
C30 C25 Se5 119.1(8)
C26 C25 S5 120.6(8)
C30 C25 S5 119.1(8)
C25 C26 C27 120.0
C28 C27 C26 120.0
C27 C28 C29 120.0
C30 C29 C28 120.0
C29 C30 C25 120.0
C20 C19 C24 120.0
C20 C19 Se4 119.2(10)
C24 C19 Se4 120.8(10)
C20 C19 S4 119.2(10)
C24 C19 S4 120.8(10)
C19 C20 C21 120.0
C22 C21 C20 120.0
C21 C22 C23 120.0
C22 C23 C24 120.0
C23 C24 C19 120.0
C14 C13 C18 120.0
C14 C13 Se3 116.4(8)
C18 C13 Se3 123.4(8)
C14 C13 S3 116.4(8)
C18 C13 S3 123.4(8)
C13 C14 C15 120.0
C14 C15 C16 120.0
C17 C16 C15 120.0
C16 C17 C18 120.0
C17 C18 C13 120.0
C8 C7 C12 120.0
C8 C7 Se2 122.3(7)
C12 C7 Se2 117.4(7)
C8 C7 S2 122.3(7)
C12 C7 S2 117.4(7)
C7 C8 C9 120.0
C10 C9 C8 120.0
C9 C10 C11 120.0
C12 C11 C10 120.0
C11 C12 C7 120.0
C2 C1 C6 120.0
C2 C1 Se1 121.0(8)
C6 C1 Se1 118.7(8)
C2 C1 S1 121.0(8)
C6 C1 S1 118.7(8)
C1 C2 C3 120.0
C4 C3 C2 120.0
C3 C4 C5 120.0
C6 C5 C4 120.0
C5 C6 C1 120.0
C74 C73 C78 120.0
C74 C73 Se13 116.7(7)
C78 C73 Se13 123.3(7)
C75 C74 C73 120.0
C74 C75 C76 120.0
C77 C76 C75 120.0
C76 C77 C78 120.0
C77 C78 C73 120.0
C80 C79 C84 120.0
C80 C79 Se14 116.4(8)
C84 C79 Se14 123.6(8)
C80 C79 S14 116.4(8)
C84 C79 S14 123.6(8)
C81 C80 C79 120.0
C80 C81 C82 120.0
C81 C82 C83 120.0
C82 C83 C84 120.0
C83 C84 C79 120.0
C86 C85 C90 120.0
C86 C85 Se15 115.7(9)
C90 C85 Se15 124.2(9)
C86 C85 S15 115.7(9)
C90 C85 S15 124.2(9)
C85 C86 C87 120.0
C88 C87 C86 120.0
C89 C88 C87 120.0
C88 C89 C90 120.0
C89 C90 C85 120.0
C92 C91 C96 120.0
C92 C91 Se16 116.3(7)
C96 C91 Se16 123.7(7)
C91 C92 C93 120.0
C94 C93 C92 120.0
C93 C94 C95 120.0
C94 C95 C96 120.0
C95 C96 C91 120.0
C98 C97 C102 120.0
C98 C97 Se17 117.6(9)
C102 C97 Se17 122.1(9)
C98 C97 S17 117.6(9)
C102 C97 S17 122.1(9)
C99 C98 C97 120.0
C98 C99 C100 120.0
C101 C100 C99 120.0
C100 C101 C102 120.0
C101 C102 C97 120.0
C104 C103 C108 120.0
C104 C103 Se18 119.4(12)
C108 C103 Se18 120.2(12)
C104 C103 S18 119.4(12)
C108 C103 S18 120.2(12)
C105 C104 C103 120.0
C106 C105 C104 120.0
C105 C106 C107 120.0
C106 C107 C108 120.0
C107 C108 C103 120.0
C112 C111 C110 107(4)
C111 C112 C121 102(3)
C115 N1 C113 92(3)
N1 C115 C119 105(3)
C119 C116 C117 134(6)
C116 C119 C115 133(6)
C112 C121 C113 97(3)
N1 C113 C121 75(2)
C1 S1 Au17 100.3(4)
C1 S1 Au05 114.8(5)
Au17 S1 Au05 77.79(9)
C1 Se1 Au17 100.3(4)
C1 Se1 Au05 114.8(5)
Au17 Se1 Au05 77.79(9)
C7 S2 Au14 106.0(5)
C7 S2 Au17 103.9(4)
Au14 S2 Au17 97.25(11)
C7 Se2 Au14 106.0(5)
C7 Se2 Au17 103.9(4)
Au14 Se2 Au17 97.25(11)
C13 S3 Au14 101.0(5)
C13 S3 Au07 106.2(5)
Au14 S3 Au07 81.74(9)
C13 Se3 Au14 101.0(5)
C13 Se3 Au07 106.2(5)
Au14 Se3 Au07 81.74(9)
C19 S4 Au23 99.9(5)
C19 S4 Au13 105.8(5)
Au23 S4 Au13 78.00(10)
C19 Se4 Au23 99.9(5)
C19 Se4 Au13 105.8(5)
Au23 Se4 Au13 78.00(10)
C25 S5 Au22 104.0(5)
C25 S5 Au23 105.2(4)
Au22 S5 Au23 95.72(11)
C25 Se5 Au22 104.0(5)
C25 Se5 Au23 105.2(4)
Au22 Se5 Au23 95.72(11)
C31 S6 Au22 101.2(5)
C31 S6 Au03 106.1(5)
Au22 S6 Au03 83.37(9)
C31 Se6 Au22 101.2(5)
C31 Se6 Au03 106.1(5)
Au22 Se6 Au03 83.37(9)
C37 S7 Au25 101.2(5)
C37 S7 Au09 119.7(5)
Au25 S7 Au09 79.36(9)
C37 Se7 Au25 101.2(5)
C37 Se7 Au09 119.7(5)
Au25 Se7 Au09 79.36(9)
C43 S8 Au25 106.2(6)
C43 S8 Au20 106.1(6)
Au25 S8 Au20 99.64(12)
C43 Se8 Au25 106.2(6)
C43 Se8 Au20 106.1(6)
Au25 Se8 Au20 99.64(12)
C49 S9 Au20 101.3(4)
C49 S9 Au08 104.3(4)
Au20 S9 Au08 78.63(9)
C49 Se9 Au20 101.3(4)
C49 Se9 Au08 104.3(4)
Au20 Se9 Au08 78.63(9)
C55 S10 Au18 102.9(5)
C55 S10 Au11 115.0(4)
Au18 S10 Au11 79.25(9)
C55 Se10 Au18 102.9(5)
C55 Se10 Au11 115.0(4)
Au18 Se10 Au11 79.25(9)
C61 S11 Au18 103.8(5)
C61 S11 Au19 107.6(5)
Au18 S11 Au19 98.71(11)
C61 Se11 Au18 103.8(5)
C61 Se11 Au19 107.6(5)
Au18 Se11 Au19 98.71(11)
C67 S12 Au19 104.8(4)
C67 S12 Au04 104.7(4)
Au19 S12 Au04 79.88(9)
C67 Se12 Au19 104.8(4)
C67 Se12 Au04 104.7(4)
Au19 Se12 Au04 79.88(9)
C79 S14 Au21 103.7(4)
C79 S14 Au16 104.2(5)
Au21 S14 Au16 98.60(11)
C79 Se14 Au21 103.7(4)
C79 Se14 Au16 104.2(5)
Au21 Se14 Au16 98.60(11)
C85 S15 Au21 102.9(5)
C85 S15 Au10 110.6(5)
Au21 S15 Au10 77.66(9)
C85 Se15 Au21 102.9(5)
C85 Se15 Au10 110.6(5)
Au21 Se15 Au10 77.66(9)
C97 S17 Au24 105.5(5)
C97 S17 Au15 109.2(5)
Au24 S17 Au15 99.98(11)
C97 Se17 Au24 105.5(5)
C97 Se17 Au15 109.2(5)
Au24 Se17 Au15 99.98(11)
C103 S18 Au24 95.2(6)
C103 S18 Au12 120.5(6)
Au24 S18 Au12 75.53(9)
C103 Se18 Au24 95.2(6)
C103 Se18 Au12 120.5(6)
Au24 Se18 Au12 75.53(9)

loop_
_geom_bond_atom_site_label_1
_geom_bond_atom_site_label_2
_geom_bond_distance
Au01 Au04 2.7569(15)
Au01 Au13 2.7606(14)
Au01 Au08 2.7729(15)
Au01 Au03 2.7773(13)
Au01 Au02 2.7775(15)
Au01 Au10 2.7869(13)
Au01 Au07 2.7872(13)
Au01 Au06 2.7883(15)
Au01 Au11 2.7913(14)
Au01 Au05 2.7936(15)
Au01 Au12 2.8030(14)
Au01 Au09 2.8126(14)
Au02 Se16 2.490(3)
Au02 Au10 2.8086(15)
Au02 Au09 2.8923(15)
Au02 Au04 2.9259(13)
Au02 Au05 2.9616(16)
Au02 Au07 3.0042(17)
Au02 Au17 3.0131(16)
Au02 Au14 3.1036(14)
Au02 Au15 3.1959(15)
Au03 Se6 2.491(3)
Au03 S6 2.491(3)
Au03 Au05 2.8396(15)
Au03 Au12 2.8634(17)
Au03 Au06 2.9367(17)
Au03 Au11 2.9725(15)
Au03 Au18 2.9752(16)
Au03 Au04 2.9878(17)
Au03 Au19 3.1975(18)
Au03 Au22 3.2541(16)
Au04 Se12 2.485(3)
Au04 S12 2.485(3)
Au04 Au09 2.8459(16)
Au04 Au12 2.8977(16)
Au04 Au05 3.0057(15)
Au04 Au15 3.1060(17)
Au04 Au19 3.1522(17)
Au04 Au24 3.2269(17)
Au05 Se1 2.516(3)
Au05 S1 2.516(3)
Au05 Au11 2.8840(17)
Au05 Au10 2.9423(15)
Au05 Au18 3.0755(16)
Au05 Au17 3.1035(15)
Au05 Au19 3.2260(16)
Au06 Se13 2.495(3)
Au06 Au12 2.8179(15)
Au06 Au13 2.9177(16)
Au06 Au08 2.9230(13)
Au06 Au11 3.0398(15)
Au06 Au22 3.0826(14)
Au06 Au23 3.1016(17)
Au06 Au16 3.1283(15)
Au07 Se3 2.477(3)
Au07 S3 2.477(3)
Au07 Au13 2.8123(15)
Au07 Au09 2.8747(15)
Au07 Au08 2.9336(16)
Au07 Au10 2.9742(17)
Au07 Au20 3.1273(18)
Au07 Au25 3.1844(17)
Au07 Au14 3.2050(16)
Au08 Se9 2.502(3)
Au08 S9 2.502(3)
Au08 Au11 2.8355(16)
Au08 Au13 2.9519(15)
Au08 Au10 2.9828(16)
Au08 Au21 3.0668(16)
Au08 Au16 3.0720(17)
Au08 Au20 3.1199(17)
Au09 Se7 2.539(3)
Au09 S7 2.539(3)
Au09 Au13 2.9609(17)
Au09 Au24 3.0295(16)
Au09 Au15 3.0661(18)
Au09 Au12 3.1615(16)
Au09 Au25 3.1747(18)
Au10 Se15 2.506(3)
Au10 S15 2.506(3)
Au10 Au11 2.9012(15)
Au10 Au21 3.0813(16)
Au10 Au14 3.1382(16)
Au10 Au17 3.1430(17)
Au11 Se10 2.502(3)
Au11 S10 2.502(3)
Au11 Au21 3.0817(15)
Au11 Au18 3.1446(17)
Au11 Au16 3.1733(18)
Au12 Se18 2.540(3)
Au12 S18 2.540(3)
Au12 Au13 2.9953(16)
Au12 Au24 3.0375(17)
Au12 Au22 3.0919(17)
Au12 Au23 3.2277(17)
Au13 Se4 2.518(3)
Au13 S4 2.518(3)
Au13 Au25 3.0055(16)
Au13 Au23 3.1042(16)
Au13 Au20 3.2714(17)
Au14 Se2 2.409(3)
Au14 S2 2.409(3)
Au14 Se3 2.420(3)
Au14 S3 2.420(3)
Au15 Se17 2.408(3)
Au15 S17 2.408(3)
Au15 Se16 2.428(3)
Au16 Se14 2.409(3)
Au16 S14 2.409(3)
Au16 Se13 2.424(3)
Au17 Se2 2.416(3)
Au17 S2 2.416(3)
Au17 Se1 2.425(3)
Au17 S1 2.425(3)
Au18 Se11 2.399(3)
Au18 S11 2.399(3)
Au18 Se10 2.428(3)
Au18 S10 2.428(3)
Au19 Se11 2.415(3)
Au19 S11 2.415(3)
Au19 Se12 2.424(3)
Au19 S12 2.424(3)
Au20 Se8 2.397(3)
Au20 S8 2.397(3)
Au20 Se9 2.421(3)
Au20 S9 2.421(3)
Au21 Se15 2.406(3)
Au21 S15 2.406(3)
Au21 Se14 2.407(3)
Au21 S14 2.407(3)
Au22 Se6 2.401(3)
Au22 S6 2.401(3)
Au22 Se5 2.410(3)
Au22 S5 2.410(3)
Au23 Se5 2.410(3)
Au23 S5 2.410(3)
Au23 Se4 2.412(3)
Au23 S4 2.412(3)
Au24 Se17 2.393(3)
Au24 S17 2.393(3)
Au24 Se18 2.417(3)
Au24 S18 2.417(3)
Au25 Se8 2.395(3)
Au25 S8 2.395(3)
Au25 Se7 2.432(3)
Au25 S7 2.432(3)
Se16 C91 1.914(9)
Se13 C73 1.919(9)
C55 C56 1.3900
C55 C60 1.3900
C55 Se10 1.893(11)
C55 S10 1.893(11)
C56 C57 1.3900
C57 C58 1.3900
C58 C59 1.3900
C59 C60 1.3900
C61 C62 1.3900
C61 C66 1.3900
C61 Se11 1.966(11)
C61 S11 1.966(11)
C62 C63 1.3900
C63 C64 1.3900
C64 C65 1.3900
C65 C66 1.3900
C67 C68 1.3900
C67 C72 1.3900
C67 Se12 1.933(10)
C67 S12 1.933(10)
C68 C69 1.3900
C69 C70 1.3900
C70 C71 1.3900
C71 C72 1.3900
C37 C38 1.3900
C37 C42 1.3900
C37 Se7 1.914(11)
C37 S7 1.914(11)
C38 C39 1.3900
C39 C40 1.3900
C40 C41 1.3900
C41 C42 1.3900
C43 C44 1.3900
C43 C48 1.3900
C43 Se8 1.955(13)
C43 S8 1.955(13)
C44 C45 1.3900
C45 C46 1.3900
C46 C47 1.3900
C47 C48 1.3900
C49 C50 1.3900
C49 C54 1.3900
C49 Se9 1.923(10)
C49 S9 1.923(10)
C50 C51 1.3900
C51 C52 1.3900
C52 C53 1.3900
C53 C54 1.3900
C31 C32 1.3900
C31 C36 1.3900
C31 Se6 1.933(12)
C31 S6 1.933(12)
C32 C33 1.3900
C33 C34 1.3900
C34 C35 1.3900
C35 C36 1.3900
C25 C26 1.3900
C25 C30 1.3900
C25 Se5 1.943(11)
C25 S5 1.943(11)
C26 C27 1.3900
C27 C28 1.3900
C28 C29 1.3900
C29 C30 1.3900
C19 C20 1.3900
C19 C24 1.3900
C19 Se4 1.926(12)
C19 S4 1.926(12)
C20 C21 1.3900
C21 C22 1.3900
C22 C23 1.3900
C23 C24 1.3900
C13 C14 1.3900
C13 C18 1.3900
C13 Se3 1.921(11)
C13 S3 1.921(11)
C14 C15 1.3900
C15 C16 1.3900
C16 C17 1.3900
C17 C18 1.3900
C7 C8 1.3900
C7 C12 1.3900
C7 Se2 1.935(11)
C7 S2 1.935(11)
C8 C9 1.3900
C9 C10 1.3900
C10 C11 1.3900
C11 C12 1.3900
C1 C2 1.3900
C1 C6 1.3900
C1 Se1 1.899(10)
C1 S1 1.899(10)
C2 C3 1.3900
C3 C4 1.3900
C4 C5 1.3900
C5 C6 1.3900
C73 C74 1.3900
C73 C78 1.3900
C74 C75 1.3900
C75 C76 1.3900
C76 C77 1.3900
C77 C78 1.3900
C79 C80 1.3900
C79 C84 1.3900
C79 Se14 1.909(11)
C79 S14 1.909(11)
C80 C81 1.3900
C81 C82 1.3900
C82 C83 1.3900
C83 C84 1.3900
C85 C86 1.3900
C85 C90 1.3900
C85 Se15 1.869(12)
C85 S15 1.869(12)
C86 C87 1.3900
C87 C88 1.3900
C88 C89 1.3900
C89 C90 1.3900
C91 C92 1.3900
C91 C96 1.3900
C92 C93 1.3900
C93 C94 1.3900
C94 C95 1.3900
C95 C96 1.3900
C97 C98 1.3900
C97 C102 1.3900
C97 Se17 1.900(11)
C97 S17 1.900(11)
C98 C99 1.3900
C99 C100 1.3900
C100 C101 1.3900
C101 C102 1.3900
C103 C104 1.3900
C103 C108 1.3900
C103 Se18 1.890(14)
C103 S18 1.890(14)
C104 C105 1.3900
C105 C106 1.3900
C106 C107 1.3900
C107 C108 1.3900
C110 C111 1.65(5)
C111 C112 1.52(6)
C112 C121 1.73(5)
N1 C115 1.62(5)
N1 C113 1.88(6)
C115 C119 1.68(7)
C116 C119 1.36(10)
C116 C117 1.71(7)
C121 C113 2.01(6)
